data_4303993
loop_
_publ_author_name
'Pingwu Du'
'Jacob Schneider'
'William W. Brennessel'
'Richard Eisenberg'

_publ_section_title
;
Synthesis and Structural Characterization of a New Vapochromic Pt(II)
Complex Based on the 1-Terpyridyl-2,3,4,5,6-pentaphenylbenzene (TPPPB)
Ligand
;
_journal_name_full 'Inorganic Chemistry'
_journal_page_first 69
_journal_page_last 77
_journal_paper_doi 10.1021/ic700947g
_journal_volume 47
_journal_year 2008
_chemical_formula_moiety 'C51 H35 Cl N3 Pt, Cl'
_chemical_formula_sum 'C51 H35 Cl2 N3 Pt'
_chemical_formula_weight 955.81
_chemical_name_common eispd04
_chemical_name_systematic
;
 ?
;
_space_group_IT_number 13
_symmetry_cell_setting monoclinic
_symmetry_space_group_name_Hall '-P 2yac'
_symmetry_space_group_name_H-M 'P 1 2/n 1'
_atom_sites_solution_hydrogens geom
_atom_sites_solution_primary direct
_atom_sites_solution_secondary difmap
_audit_creation_method SHELXL-97
_cell_angle_alpha 90.00
_cell_angle_beta 93.795(4)
_cell_angle_gamma 90.00
_cell_formula_units_Z 24
_cell_length_a 29.850(9)
_cell_length_b 21.834(7)
_cell_length_c 44.023(13)
_cell_measurement_reflns_used 4021
_cell_measurement_temperature 100.0(1)
_cell_measurement_theta_max 19.94
_cell_measurement_theta_min 2.25
_cell_volume 28629(15)
_computing_cell_refinement 'SAINT (Bruker, 2006)'
_computing_data_collection 'APEX2 (Bruker, 2006)'
_computing_data_reduction 'SAINT (Bruker, 2006)'
_computing_molecular_graphics 'SHELXTL (Bruker, 2000)'
_computing_publication_material 'SHELXTL (Bruker, 2000)'
_computing_structure_refinement 'SHELXL-97 (Sheldrick, 1997)'
_computing_structure_solution 'SIR97 (Altomare et al., 1999)'
_diffrn_ambient_temperature 100.0(1)
_diffrn_measured_fraction_theta_full 0.994
_diffrn_measured_fraction_theta_max 0.994
_diffrn_measurement_device_type 'Bruker SMART APEX II CCD Platform'
_diffrn_measurement_method 'area detector, \w scans per \f'
_diffrn_radiation_monochromator graphite
_diffrn_radiation_source 'fine-focus sealed tube'
_diffrn_radiation_type MoK\a
_diffrn_radiation_wavelength 0.71073
_diffrn_reflns_av_R_equivalents 0.2225
_diffrn_reflns_av_sigmaI/netI 0.2173
_diffrn_reflns_limit_h_max 35
_diffrn_reflns_limit_h_min -35
_diffrn_reflns_limit_k_max 25
_diffrn_reflns_limit_k_min -25
_diffrn_reflns_limit_l_max 52
_diffrn_reflns_limit_l_min -52
_diffrn_reflns_number 249515
_diffrn_reflns_theta_full 25.00
_diffrn_reflns_theta_max 25.00
_diffrn_reflns_theta_min 1.32
_exptl_absorpt_coefficient_mu 3.087
_exptl_absorpt_correction_T_max 0.8865
_exptl_absorpt_correction_T_min 0.4786
_exptl_absorpt_correction_type multi-scan
_exptl_absorpt_process_details 'SADABS (Blessing, 1995)'
_exptl_crystal_colour orange
_exptl_crystal_density_diffrn 1.331
_exptl_crystal_density_method 'not measured'
_exptl_crystal_description needle
_exptl_crystal_F_000 11376
_exptl_crystal_size_max 0.28
_exptl_crystal_size_mid 0.12
_exptl_crystal_size_min 0.04
_refine_diff_density_max 10.360
_refine_diff_density_min -2.575
_refine_diff_density_rms 0.234
_refine_ls_extinction_method none
_refine_ls_goodness_of_fit_ref 0.977
_refine_ls_hydrogen_treatment constr
_refine_ls_matrix_type full
_refine_ls_number_parameters 1399
_refine_ls_number_reflns 50150
_refine_ls_number_restraints 2
_refine_ls_restrained_S_all 0.977
_refine_ls_R_factor_all 0.1991
_refine_ls_R_factor_gt 0.1026
_refine_ls_shift/su_max 0.001
_refine_ls_shift/su_mean 0.000
_refine_ls_structure_factor_coef Fsqd
_refine_ls_weighting_details 'calc w=1/[\s^2^(Fo^2^)+(0.1180P)^2^+0.0000P] where P=(Fo^2^+2Fc^2^)/3'
_refine_ls_weighting_scheme calc
_refine_ls_wR_factor_gt 0.2334
_refine_ls_wR_factor_ref 0.2671
_reflns_number_gt 22238
_reflns_number_total 50150
_reflns_threshold_expression >2sigma(I)
_cod_data_source_file ic700947g-file003_1.cif
_cod_data_source_block eispd04
_cod_original_cell_volume 28628(15)
_cod_database_code 4303993

loop_
_symmetry_equiv_pos_as_xyz
'x, y, z'
'-x+1/2, y, -z+1/2'
'-x, -y, -z'
'x-1/2, -y, z-1/2'

loop_
_atom_site_label
_atom_site_type_symbol
_atom_site_fract_x
_atom_site_fract_y
_atom_site_fract_z
_atom_site_U_iso_or_equiv
_atom_site_adp_type
_atom_site_occupancy
_atom_site_symmetry_multiplicity
_atom_site_calc_flag
_atom_site_refinement_flags
_atom_site_disorder_assembly
_atom_site_disorder_group
Pt1 Pt 0.50851(2) 0.98452(3) 0.272964(17) 0.0380(2) Uani 1 1 d . . .
Cl1 Cl 0.44824(16) 0.9952(2) 0.23824(12) 0.0555(15) Uani 1 1 d . . .
N1 N 0.5574(5) 0.9796(7) 0.2439(3) 0.041(4) Uiso 1 1 d . . .
N2 N 0.5595(5) 0.9791(7) 0.3015(3) 0.039(4) Uiso 1 1 d . . .
N3 N 0.4756(5) 0.9915(7) 0.3115(3) 0.040(4) Uiso 1 1 d . . .
C1 C 0.5548(7) 0.9784(10) 0.2127(5) 0.061(6) Uiso 1 1 d . . .
H1A H 0.5257 0.9796 0.2025 0.073 Uiso 1 1 calc R . .
C2 C 0.5904(7) 0.9757(9) 0.1952(5) 0.060(6) Uiso 1 1 d . . .
H2A H 0.5864 0.9771 0.1736 0.072 Uiso 1 1 calc R . .
C3 C 0.6334(7) 0.9709(9) 0.2101(4) 0.049(5) Uiso 1 1 d . . .
H3A H 0.6594 0.9684 0.1989 0.059 Uiso 1 1 calc R . .
C4 C 0.6365(7) 0.9698(9) 0.2421(4) 0.052(5) Uiso 1 1 d . . .
H4A H 0.6654 0.9673 0.2525 0.062 Uiso 1 1 calc R . .
C5 C 0.5985(6) 0.9723(8) 0.2592(4) 0.032(4) Uiso 1 1 d . . .
C6 C 0.6008(5) 0.9730(7) 0.2904(4) 0.031(4) Uiso 1 1 d . . .
C7 C 0.6373(6) 0.9724(7) 0.3120(4) 0.032(4) Uiso 1 1 d . . .
H7A H 0.6668 0.9684 0.3053 0.038 Uiso 1 1 calc R . .
C8 C 0.6315(5) 0.9778(7) 0.3442(4) 0.028(4) Uiso 1 1 d . . .
C9 C 0.5889(5) 0.9841(7) 0.3533(4) 0.030(4) Uiso 1 1 d . . .
H9A H 0.5845 0.9914 0.3741 0.036 Uiso 1 1 calc R . .
C10 C 0.5521(5) 0.9800(7) 0.3325(3) 0.024(4) Uiso 1 1 d . . .
C11 C 0.5047(6) 0.9895(8) 0.3373(4) 0.040(5) Uiso 1 1 d . . .
C12 C 0.4880(7) 0.9887(9) 0.3650(5) 0.049(5) Uiso 1 1 d . . .
H12A H 0.5082 0.9844 0.3825 0.059 Uiso 1 1 calc R . .
C13 C 0.4420(7) 0.9939(9) 0.3689(5) 0.060(6) Uiso 1 1 d . . .
H13A H 0.4301 0.9958 0.3884 0.072 Uiso 1 1 calc R . .
C14 C 0.4151(7) 0.9961(9) 0.3420(4) 0.049(5) Uiso 1 1 d . . .
H14A H 0.3836 1.0002 0.3428 0.059 Uiso 1 1 calc R . .
C15 C 0.4323(7) 0.9926(9) 0.3157(5) 0.059(6) Uiso 1 1 d . . .
H15A H 0.4121 0.9908 0.2981 0.071 Uiso 1 1 calc R . .
C16 C 0.6743(6) 0.9789(8) 0.3647(4) 0.039(5) Uiso 1 1 d . . .
C17 C 0.6807(6) 0.9312(8) 0.3862(4) 0.040(5) Uiso 1 1 d . . .
C18 C 0.7204(6) 0.9293(8) 0.4057(4) 0.043(5) Uiso 1 1 d . . .
C19 C 0.7513(5) 0.9786(7) 0.4021(4) 0.027(4) Uiso 1 1 d . . .
C20 C 0.7441(6) 1.0290(9) 0.3834(4) 0.048(5) Uiso 1 1 d . . .
C21 C 0.7030(6) 1.0273(8) 0.3634(4) 0.042(5) Uiso 1 1 d . . .
C22 C 0.6455(6) 0.8805(9) 0.3857(4) 0.043(5) Uiso 1 1 d . . .
C23 C 0.6481(7) 0.8335(10) 0.3652(5) 0.062(6) Uiso 1 1 d . . .
H23A H 0.6704 0.8340 0.3507 0.075 Uiso 1 1 calc R . .
C24 C 0.6165(6) 0.7832(9) 0.3659(4) 0.049(5) Uiso 1 1 d . . .
H24A H 0.6188 0.7477 0.3536 0.059 Uiso 1 1 calc R . .
C25 C 0.5844(7) 0.7904(10) 0.3849(5) 0.055(6) Uiso 1 1 d . . .
H25A H 0.5604 0.7617 0.3836 0.065 Uiso 1 1 calc R . .
C26 C 0.5828(7) 0.8320(9) 0.4045(5) 0.052(5) Uiso 1 1 d . . .
H26A H 0.5594 0.8310 0.4181 0.062 Uiso 1 1 calc R . .
C27 C 0.6152(6) 0.8817(9) 0.4073(5) 0.050(5) Uiso 1 1 d . . .
H27A H 0.6151 0.9121 0.4228 0.060 Uiso 1 1 calc R . .
C28 C 0.7301(6) 0.8755(8) 0.4238(4) 0.035(4) Uiso 1 1 d . . .
C29 C 0.7070(6) 0.8639(9) 0.4478(4) 0.045(5) Uiso 1 1 d . . .
H29A H 0.6845 0.8918 0.4533 0.054 Uiso 1 1 calc R . .
C30 C 0.7156(7) 0.8094(9) 0.4659(5) 0.058(6) Uiso 1 1 d . . .
H30A H 0.7009 0.8009 0.4839 0.070 Uiso 1 1 calc R . .
C31 C 0.7467(7) 0.7716(10) 0.4548(5) 0.064(6) Uiso 1 1 d . . .
H31A H 0.7511 0.7339 0.4653 0.076 Uiso 1 1 calc R . .
C32 C 0.7729(8) 0.7801(11) 0.4305(5) 0.068(7) Uiso 1 1 d . . .
H32A H 0.7950 0.7517 0.4249 0.082 Uiso 1 1 calc R . .
C33 C 0.7632(7) 0.8351(9) 0.4148(5) 0.056(6) Uiso 1 1 d . . .
H33A H 0.7796 0.8452 0.3977 0.067 Uiso 1 1 calc R . .
C34 C 0.7957(6) 0.9757(8) 0.4203(4) 0.040(5) Uiso 1 1 d . . .
C35 C 0.7998(6) 0.9766(7) 0.4503(4) 0.033(4) Uiso 1 1 d . . .
H35A H 0.7729 0.9734 0.4606 0.039 Uiso 1 1 calc R . .
C36 C 0.8402(6) 0.9817(8) 0.4686(4) 0.043(5) Uiso 1 1 d . . .
H36A H 0.8408 0.9847 0.4902 0.051 Uiso 1 1 calc R . .
C37 C 0.8784(7) 0.9820(9) 0.4534(5) 0.056(6) Uiso 1 1 d . . .
H37A H 0.9067 0.9850 0.4644 0.067 Uiso 1 1 calc R . .
C38 C 0.8762(6) 0.9780(8) 0.4214(4) 0.044(5) Uiso 1 1 d . . .
H38A H 0.9031 0.9767 0.4111 0.053 Uiso 1 1 calc R . .
C39 C 0.8351(6) 0.9758(9) 0.4051(5) 0.053(5) Uiso 1 1 d . . .
H39A H 0.8338 0.9744 0.3835 0.063 Uiso 1 1 calc R . .
C40 C 0.7719(6) 1.0835(8) 0.3852(4) 0.031(4) Uiso 1 1 d . . .
C41 C 0.7739(6) 1.1153(9) 0.4125(4) 0.048(5) Uiso 1 1 d . . .
H41A H 0.7584 1.1006 0.4292 0.058 Uiso 1 1 calc R . .
C42 C 0.7994(6) 1.1701(9) 0.4153(4) 0.045(5) Uiso 1 1 d . . .
H42A H 0.8014 1.1917 0.4341 0.054 Uiso 1 1 calc R . .
C43 C 0.8209(6) 1.1920(9) 0.3914(4) 0.046(5) Uiso 1 1 d . . .
H43A H 0.8379 1.2288 0.3933 0.055 Uiso 1 1 calc R . .
C44 C 0.8177(7) 1.1591(10) 0.3633(5) 0.061(6) Uiso 1 1 d . . .
H44A H 0.8319 1.1744 0.3462 0.073 Uiso 1 1 calc R . .
C45 C 0.7938(6) 1.1049(9) 0.3613(5) 0.052(5) Uiso 1 1 d . . .
H45A H 0.7927 1.0821 0.3429 0.063 Uiso 1 1 calc R . .
C46 C 0.6907(6) 1.0798(9) 0.3429(4) 0.042(5) Uiso 1 1 d . . .
C47 C 0.7048(6) 1.0813(9) 0.3137(4) 0.047(5) Uiso 1 1 d . . .
H47A H 0.7230 1.0491 0.3067 0.056 Uiso 1 1 calc R . .
C48 C 0.6923(7) 1.1306(9) 0.2942(5) 0.055(6) Uiso 1 1 d . . .
H48A H 0.7025 1.1328 0.2742 0.066 Uiso 1 1 calc R . .
C49 C 0.6639(7) 1.1774(11) 0.3055(5) 0.069(7) Uiso 1 1 d . . .
H49A H 0.6535 1.2093 0.2921 0.083 Uiso 1 1 calc R . .
C50 C 0.6513(6) 1.1774(9) 0.3350(4) 0.050(5) Uiso 1 1 d . . .
H50A H 0.6323 1.2082 0.3422 0.059 Uiso 1 1 calc R . .
C51 C 0.6678(6) 1.1295(9) 0.3537(5) 0.048(5) Uiso 1 1 d . . .
H51A H 0.6631 1.1313 0.3749 0.057 Uiso 1 1 calc R . .
Pt2 Pt 0.48852(3) 0.83601(3) 0.274132(16) 0.0396(2) Uani 1 1 d . . .
Cl2 Cl 0.50012(18) 0.8275(2) 0.32601(11) 0.0513(13) Uani 1 1 d . . .
N4 N 0.4200(5) 0.8477(6) 0.2710(3) 0.038(4) Uiso 1 1 d . . .
N5 N 0.4801(5) 0.8409(6) 0.2294(3) 0.037(4) Uiso 1 1 d . . .
N6 N 0.5521(5) 0.8258(7) 0.2636(3) 0.041(4) Uiso 1 1 d . . .
C52 C 0.3939(7) 0.8571(9) 0.2940(5) 0.055(6) Uiso 1 1 d . . .
H52A H 0.4074 0.8609 0.3141 0.065 Uiso 1 1 calc R . .
C53 C 0.3501(9) 0.8612(12) 0.2896(6) 0.089(8) Uiso 1 1 d . . .
H53A H 0.3310 0.8606 0.3060 0.106 Uiso 1 1 calc R . .
C54 C 0.3337(9) 0.8664(11) 0.2596(6) 0.086(8) Uiso 1 1 d . . .
H54A H 0.3029 0.8769 0.2559 0.104 Uiso 1 1 calc R . .
C55 C 0.3584(6) 0.8575(9) 0.2347(5) 0.049(5) Uiso 1 1 d . . .
H55A H 0.3450 0.8563 0.2145 0.059 Uiso 1 1 calc R . .
C56 C 0.4040(6) 0.8504(8) 0.2408(4) 0.035(4) Uiso 1 1 d . . .
C57 C 0.4357(6) 0.8447(9) 0.2189(4) 0.047(5) Uiso 1 1 d . . .
C58 C 0.4287(7) 0.8436(9) 0.1854(5) 0.059(6) Uiso 1 1 d . . .
H58A H 0.3991 0.8440 0.1761 0.071 Uiso 1 1 calc R . .
C59 C 0.4624(6) 0.8421(8) 0.1687(4) 0.040(5) Uiso 1 1 d . . .
C60 C 0.5103(7) 0.8382(9) 0.1833(5) 0.061(6) Uiso 1 1 d . . .
H60A H 0.5357 0.8373 0.1714 0.073 Uiso 1 1 calc R . .
C61 C 0.5146(5) 0.8360(7) 0.2140(4) 0.030(4) Uiso 1 1 d . . .
C62 C 0.5590(6) 0.8277(8) 0.2323(4) 0.039(5) Uiso 1 1 d . . .
C63 C 0.5985(6) 0.8217(8) 0.2208(4) 0.042(5) Uiso 1 1 d . . .
H63A H 0.6013 0.8220 0.1995 0.050 Uiso 1 1 calc R . .
C64 C 0.6384(7) 0.8147(9) 0.2425(5) 0.057(6) Uiso 1 1 d . . .
H64A H 0.6677 0.8136 0.2354 0.068 Uiso 1 1 calc R . .
C65 C 0.6324(6) 0.8100(8) 0.2711(4) 0.042(5) Uiso 1 1 d . . .
H65A H 0.6576 0.8015 0.2847 0.051 Uiso 1 1 calc R . .
C66 C 0.5912(7) 0.8167(9) 0.2828(5) 0.054(6) Uiso 1 1 d . . .
H66A H 0.5890 0.8152 0.3042 0.065 Uiso 1 1 calc R . .
C67 C 0.4599(6) 0.8418(8) 0.1345(4) 0.034(4) Uiso 1 1 d . . .
C68 C 0.4568(6) 0.8973(8) 0.1192(4) 0.034(4) Uiso 1 1 d . . .
C69 C 0.4559(5) 0.8987(7) 0.0880(4) 0.025(4) Uiso 1 1 d . . .
C70 C 0.4578(6) 0.8448(8) 0.0710(4) 0.035(4) Uiso 1 1 d . . .
C71 C 0.4625(6) 0.7885(9) 0.0866(4) 0.043(5) Uiso 1 1 d . . .
C72 C 0.4630(5) 0.7888(7) 0.1185(4) 0.027(4) Uiso 1 1 d . . .
C73 C 0.4502(6) 0.9577(8) 0.1358(4) 0.036(4) Uiso 1 1 d . . .
C74 C 0.4090(6) 0.9719(8) 0.1476(4) 0.040(5) Uiso 1 1 d . . .
H74A H 0.3838 0.9454 0.1450 0.048 Uiso 1 1 calc R . .
C75 C 0.4072(8) 1.0240(11) 0.1624(5) 0.070(7) Uiso 1 1 d . . .
H75A H 0.3801 1.0339 0.1715 0.084 Uiso 1 1 calc R . .
C76 C 0.4421(7) 1.0650(10) 0.1657(5) 0.056(6) Uiso 1 1 d . . .
H76A H 0.4372 1.1040 0.1745 0.067 Uiso 1 1 calc R . .
C77 C 0.4824(7) 1.0512(9) 0.1567(4) 0.047(5) Uiso 1 1 d . . .
H77A H 0.5072 1.0781 0.1605 0.057 Uiso 1 1 calc R . .
C78 C 0.4872(6) 0.9944(8) 0.1412(4) 0.038(5) Uiso 1 1 d . . .
H78A H 0.5156 0.9822 0.1348 0.046 Uiso 1 1 calc R . .
C79 C 0.4526(6) 0.9566(8) 0.0682(4) 0.032(4) Uiso 1 1 d . . .
C80 C 0.4890(5) 0.9744(7) 0.0530(3) 0.026(4) Uiso 1 1 d . . .
H80A H 0.5165 0.9525 0.0557 0.031 Uiso 1 1 calc R . .
C81 C 0.4857(6) 1.0234(8) 0.0342(4) 0.033(4) Uiso 1 1 d . . .
H81A H 0.5109 1.0358 0.0236 0.040 Uiso 1 1 calc R . .
C82 C 0.4450(6) 1.0562(8) 0.0301(4) 0.038(5) Uiso 1 1 d . . .
H82A H 0.4421 1.0880 0.0154 0.046 Uiso 1 1 calc R . .
C83 C 0.4097(6) 1.0420(8) 0.0473(4) 0.032(4) Uiso 1 1 d . . .
H83A H 0.3827 1.0651 0.0458 0.038 Uiso 1 1 calc R . .
C84 C 0.4154(6) 0.9918(8) 0.0674(4) 0.036(4) Uiso 1 1 d . . .
H84A H 0.3924 0.9825 0.0806 0.043 Uiso 1 1 calc R . .
C85 C 0.4545(6) 0.8450(8) 0.0364(4) 0.034(4) Uiso 1 1 d . . .
C86 C 0.4869(7) 0.8249(9) 0.0204(5) 0.054(6) Uiso 1 1 d . . .
H86A H 0.5139 0.8106 0.0307 0.064 Uiso 1 1 calc R . .
C87 C 0.4832(7) 0.8238(10) -0.0116(5) 0.061(6) Uiso 1 1 d . . .
H87A H 0.5073 0.8109 -0.0231 0.073 Uiso 1 1 calc R . .
C88 C 0.4451(8) 0.8413(10) -0.0245(5) 0.067(6) Uiso 1 1 d . . .
H88A H 0.4412 0.8367 -0.0459 0.080 Uiso 1 1 calc R . .
C89 C 0.4111(7) 0.8651(9) -0.0107(5) 0.058(6) Uiso 1 1 d . . .
H89A H 0.3851 0.8805 -0.0218 0.069 Uiso 1 1 calc R . .
C90 C 0.4155(6) 0.8662(9) 0.0215(4) 0.047(5) Uiso 1 1 d . . .
H90A H 0.3918 0.8813 0.0328 0.057 Uiso 1 1 calc R . .
C91 C 0.4642(5) 0.7301(7) 0.0684(3) 0.020(4) Uiso 1 1 d . . .
C92 C 0.5046(6) 0.6996(8) 0.0698(4) 0.038(5) Uiso 1 1 d . . .
H92A H 0.5286 0.7135 0.0834 0.045 Uiso 1 1 calc R . .
C93 C 0.5109(6) 0.6479(8) 0.0513(4) 0.044(5) Uiso 1 1 d . . .
H93A H 0.5391 0.6276 0.0524 0.053 Uiso 1 1 calc R . .
C94 C 0.4780(6) 0.6272(8) 0.0323(4) 0.037(5) Uiso 1 1 d . . .
H94A H 0.4824 0.5922 0.0201 0.045 Uiso 1 1 calc R . .
C95 C 0.4339(6) 0.6595(8) 0.0304(4) 0.037(5) Uiso 1 1 d . . .
H95A H 0.4096 0.6457 0.0171 0.045 Uiso 1 1 calc R . .
C96 C 0.4299(5) 0.7093(7) 0.0484(3) 0.026(4) Uiso 1 1 d . . .
H96A H 0.4022 0.7310 0.0472 0.032 Uiso 1 1 calc R . .
C97 C 0.4594(6) 0.7287(9) 0.1360(4) 0.044(5) Uiso 1 1 d . . .
C98 C 0.4166(7) 0.7071(9) 0.1434(4) 0.053(6) Uiso 1 1 d . . .
H98A H 0.3910 0.7324 0.1398 0.063 Uiso 1 1 calc R . .
C99 C 0.4117(8) 0.6498(11) 0.1559(5) 0.077(7) Uiso 1 1 d . . .
H99A H 0.3829 0.6355 0.1605 0.093 Uiso 1 1 calc R . .
C100 C 0.4494(7) 0.6127(10) 0.1619(5) 0.059(6) Uiso 1 1 d . . .
H10A H 0.4460 0.5733 0.1706 0.071 Uiso 1 1 calc R . .
C101 C 0.4937(7) 0.6338(10) 0.1549(5) 0.063(6) Uiso 1 1 d . . .
H10B H 0.5199 0.6098 0.1589 0.076 Uiso 1 1 calc R . .
C102 C 0.4947(7) 0.6898(9) 0.1424(4) 0.047(5) Uiso 1 1 d . . .
H10C H 0.5234 0.7041 0.1373 0.056 Uiso 1 1 calc R . .
Pt3 Pt 0.55513(2) 0.64345(3) 0.320556(17) 0.0379(2) Uani 1 1 d D . .
Cl3 Cl 0.62814(16) 0.6453(2) 0.30750(11) 0.0525(13) Uani 1 1 d . . .
N8 N 0.4937(4) 0.6422(6) 0.3314(3) 0.034(4) Uiso 1 1 d . . .
N9 N 0.5679(5) 0.6240(6) 0.3682(2) 0.032(3) Uiso 1 1 d D . .
N7 N 0.5229(4) 0.6652(6) 0.2763(2) 0.051(4) Uiso 1 1 d GD . .
C103 C 0.5445(3) 0.6750(7) 0.2497(3) 0.113(10) Uiso 1 1 d G . .
H10D H 0.5761 0.6702 0.2497 0.136 Uiso 1 1 calc R . .
C104 C 0.5198(5) 0.6919(8) 0.2231(2) 0.088(8) Uiso 1 1 d G . .
H10E H 0.5346 0.6986 0.2050 0.106 Uiso 1 1 calc R . .
C105 C 0.4735(5) 0.6989(7) 0.2232(2) 0.082(8) Uiso 1 1 d G . .
H10F H 0.4566 0.7105 0.2050 0.099 Uiso 1 1 calc R . .
C106 C 0.4519(3) 0.6891(7) 0.2498(3) 0.082(8) Uiso 1 1 d G . .
H10G H 0.4203 0.6939 0.2498 0.098 Uiso 1 1 calc R . .
C107 C 0.4766(4) 0.6722(7) 0.2763(2) 0.072(7) Uiso 1 1 d GD . .
C108 C 0.4613(5) 0.6554(7) 0.3092(3) 0.023(4) Uiso 1 1 d D . .
C109 C 0.4183(6) 0.6523(8) 0.3169(4) 0.044(5) Uiso 1 1 d . . .
H10H H 0.3950 0.6610 0.3018 0.053 Uiso 1 1 calc R . .
C110 C 0.4068(6) 0.6374(8) 0.3451(4) 0.042(5) Uiso 1 1 d . . .
C111 C 0.4407(6) 0.6214(8) 0.3677(4) 0.043(5) Uiso 1 1 d . . .
H11A H 0.4339 0.6090 0.3875 0.052 Uiso 1 1 calc R . .
C112 C 0.4833(6) 0.6248(8) 0.3591(4) 0.043(5) Uiso 1 1 d D . .
C113 C 0.5290(5) 0.6176(8) 0.3793(4) 0.042(5) Uiso 1 1 d D . .
C114 C 0.5262(7) 0.6065(9) 0.4119(4) 0.050(5) Uiso 1 1 d . . .
H11B H 0.4987 0.6010 0.4212 0.060 Uiso 1 1 calc R . .
C115 C 0.5672(7) 0.6048(10) 0.4273(5) 0.065(6) Uiso 1 1 d . . .
H11C H 0.5690 0.5997 0.4488 0.078 Uiso 1 1 calc R . .
C116 C 0.6056(7) 0.6102(9) 0.4126(5) 0.057(6) Uiso 1 1 d . . .
H11D H 0.6331 0.6083 0.4247 0.068 Uiso 1 1 calc R . .
C117 C 0.6082(7) 0.6178(8) 0.3830(4) 0.045(5) Uiso 1 1 d . . .
H11E H 0.6357 0.6188 0.3733 0.054 Uiso 1 1 calc R . .
C118 C 0.3589(5) 0.6363(8) 0.3563(4) 0.032(4) Uiso 1 1 d . . .
C119 C 0.3517(5) 0.6750(7) 0.3808(4) 0.028(4) Uiso 1 1 d . . .
C120 C 0.3091(5) 0.6723(7) 0.3934(4) 0.027(4) Uiso 1 1 d . . .
C121 C 0.2769(6) 0.6309(8) 0.3823(4) 0.041(5) Uiso 1 1 d . . .
C122 C 0.2845(6) 0.5934(8) 0.3559(4) 0.039(5) Uiso 1 1 d . . .
C123 C 0.3261(6) 0.5977(8) 0.3435(4) 0.032(4) Uiso 1 1 d . . .
C124 C 0.3873(5) 0.7183(8) 0.3941(4) 0.031(4) Uiso 1 1 d . . .
C125 C 0.4067(7) 0.7086(10) 0.4216(5) 0.055(6) Uiso 1 1 d . . .
H12B H 0.3982 0.6731 0.4323 0.066 Uiso 1 1 calc R . .
C126 C 0.4404(8) 0.7490(11) 0.4367(6) 0.075(7) Uiso 1 1 d . . .
H12C H 0.4524 0.7441 0.4571 0.089 Uiso 1 1 calc R . .
C127 C 0.4525(7) 0.7954(10) 0.4172(5) 0.057(6) Uiso 1 1 d . . .
H12D H 0.4764 0.8212 0.4248 0.068 Uiso 1 1 calc R . .
C128 C 0.4358(6) 0.8077(9) 0.3908(4) 0.047(5) Uiso 1 1 d . . .
H12E H 0.4455 0.8425 0.3801 0.057 Uiso 1 1 calc R . .
C129 C 0.4014(6) 0.7672(9) 0.3772(4) 0.048(5) Uiso 1 1 d . . .
H12F H 0.3888 0.7742 0.3571 0.058 Uiso 1 1 calc R . .
C130 C 0.3008(6) 0.7147(8) 0.4197(4) 0.041(5) Uiso 1 1 d . . .
C131 C 0.2939(6) 0.7743(8) 0.4162(4) 0.039(5) Uiso 1 1 d . . .
H13B H 0.2950 0.7925 0.3967 0.047 Uiso 1 1 calc R . .
C132 C 0.2851(6) 0.8099(9) 0.4409(4) 0.044(5) Uiso 1 1 d . . .
H13C H 0.2793 0.8524 0.4382 0.053 Uiso 1 1 calc R . .
C133 C 0.2846(6) 0.7851(9) 0.4691(4) 0.048(5) Uiso 1 1 d . . .
H13D H 0.2781 0.8099 0.4860 0.057 Uiso 1 1 calc R . .
C134 C 0.2933(6) 0.7258(9) 0.4729(4) 0.046(5) Uiso 1 1 d . . .
H13E H 0.2932 0.7082 0.4927 0.055 Uiso 1 1 calc R . .
C135 C 0.3025(6) 0.6901(9) 0.4485(4) 0.046(5) Uiso 1 1 d . . .
H13F H 0.3101 0.6481 0.4515 0.056 Uiso 1 1 calc R . .
C136 C 0.2348(6) 0.6213(9) 0.3987(4) 0.047(5) Uiso 1 1 d . . .
C137 C 0.2013(6) 0.6671(9) 0.3977(4) 0.052(5) Uiso 1 1 d . . .
H13G H 0.2024 0.7030 0.3856 0.063 Uiso 1 1 calc R . .
C138 C 0.1658(8) 0.6540(11) 0.4166(5) 0.070(7) Uiso 1 1 d . . .
H13H H 0.1421 0.6829 0.4178 0.084 Uiso 1 1 calc R . .
C139 C 0.1646(8) 0.6052(10) 0.4317(5) 0.065(6) Uiso 1 1 d . . .
H13I H 0.1390 0.5991 0.4430 0.078 Uiso 1 1 calc R . .
C140 C 0.1976(8) 0.5584(12) 0.4338(6) 0.082(8) Uiso 1 1 d . . .
H14B H 0.1956 0.5229 0.4461 0.098 Uiso 1 1 calc R . .
C141 C 0.2316(7) 0.5699(9) 0.4164(4) 0.049(5) Uiso 1 1 d . . .
H14C H 0.2551 0.5406 0.4162 0.059 Uiso 1 1 calc R . .
C142 C 0.2490(6) 0.5531(8) 0.3446(4) 0.037(5) Uiso 1 1 d . . .
C143 C 0.2546(6) 0.4905(8) 0.3474(4) 0.043(5) Uiso 1 1 d . . .
H14D H 0.2817 0.4750 0.3571 0.051 Uiso 1 1 calc R . .
C144 C 0.2197(7) 0.4470(10) 0.3356(4) 0.053(6) Uiso 1 1 d . . .
H14E H 0.2234 0.4041 0.3383 0.064 Uiso 1 1 calc R . .
C145 C 0.1832(6) 0.4697(9) 0.3213(4) 0.048(5) Uiso 1 1 d . . .
H14F H 0.1602 0.4431 0.3133 0.057 Uiso 1 1 calc R . .
C146 C 0.1784(6) 0.5335(9) 0.3178(4) 0.046(5) Uiso 1 1 d . . .
H14G H 0.1522 0.5492 0.3071 0.056 Uiso 1 1 calc R . .
C147 C 0.2105(6) 0.5736(9) 0.3294(4) 0.042(5) Uiso 1 1 d . . .
H14H H 0.2058 0.6164 0.3268 0.051 Uiso 1 1 calc R . .
C148 C 0.3341(6) 0.5556(9) 0.3176(4) 0.042(5) Uiso 1 1 d . . .
C149 C 0.3657(7) 0.5088(10) 0.3200(5) 0.061(6) Uiso 1 1 d . . .
H14I H 0.3851 0.5058 0.3379 0.073 Uiso 1 1 calc R . .
C150 C 0.3697(7) 0.4653(10) 0.2964(5) 0.064(6) Uiso 1 1 d . . .
H15F H 0.3901 0.4320 0.2986 0.077 Uiso 1 1 calc R . .
C151 C 0.3437(7) 0.4728(10) 0.2709(5) 0.066(6) Uiso 1 1 d . . .
H15G H 0.3475 0.4443 0.2550 0.079 Uiso 1 1 calc R . .
C152 C 0.3114(8) 0.5183(11) 0.2652(6) 0.074(7) Uiso 1 1 d . . .
H15H H 0.2937 0.5211 0.2465 0.089 Uiso 1 1 calc R . .
C153 C 0.3071(7) 0.5616(9) 0.2906(4) 0.053(6) Uiso 1 1 d . . .
H15I H 0.2859 0.5940 0.2885 0.064 Uiso 1 1 calc R . .
Pt4 Pt 0.55859(2) 0.47331(3) 0.335411(16) 0.0361(2) Uani 1 1 d . . .
Cl4 Cl 0.48996(16) 0.4751(2) 0.30901(11) 0.0480(13) Uani 1 1 d . . .
N10 N 0.6000(5) 0.4868(6) 0.3000(3) 0.037(4) Uiso 1 1 d . . .
N11 N 0.6147(5) 0.4740(6) 0.3577(3) 0.037(4) Uiso 1 1 d . . .
N12 N 0.5389(5) 0.4588(6) 0.3788(3) 0.034(4) Uiso 1 1 d . . .
C154 C 0.5870(7) 0.4932(8) 0.2710(4) 0.046(5) Uiso 1 1 d . . .
H15B H 0.5560 0.4920 0.2646 0.056 Uiso 1 1 calc R . .
C155 C 0.6188(7) 0.5016(9) 0.2498(5) 0.052(5) Uiso 1 1 d . . .
H15C H 0.6094 0.5065 0.2289 0.062 Uiso 1 1 calc R . .
C156 C 0.6636(7) 0.5030(9) 0.2586(5) 0.053(6) Uiso 1 1 d . . .
H15D H 0.6855 0.5063 0.2440 0.064 Uiso 1 1 calc R . .
C157 C 0.6759(7) 0.4995(8) 0.2885(4) 0.047(5) Uiso 1 1 d . . .
H15E H 0.7066 0.5030 0.2955 0.056 Uiso 1 1 calc R . .
C158 C 0.6428(6) 0.4906(8) 0.3087(4) 0.037(5) Uiso 1 1 d . . .
C159 C 0.6547(6) 0.4832(8) 0.3440(4) 0.039(5) Uiso 1 1 d . . .
C160 C 0.6940(6) 0.4851(8) 0.3579(4) 0.035(4) Uiso 1 1 d . . .
H16A H 0.7202 0.4921 0.3473 0.042 Uiso 1 1 calc R . .
C161 C 0.6961(6) 0.4761(8) 0.3894(4) 0.036(4) Uiso 1 1 d . . .
C162 C 0.6573(6) 0.4709(8) 0.4041(4) 0.041(5) Uiso 1 1 d . . .
H16B H 0.6584 0.4709 0.4258 0.049 Uiso 1 1 calc R . .
C163 C 0.6176(6) 0.4658(8) 0.3880(4) 0.034(4) Uiso 1 1 d . . .
C164 C 0.5716(6) 0.4566(8) 0.3997(4) 0.040(5) Uiso 1 1 d . . .
C165 C 0.5224(7) 0.4368(9) 0.4383(5) 0.052(5) Uiso 1 1 d . . .
H16C H 0.5169 0.4285 0.4589 0.062 Uiso 1 1 calc R . .
C166 C 0.5648(7) 0.4466(9) 0.4296(4) 0.049(5) Uiso 1 1 d . . .
H16D H 0.5896 0.4465 0.4444 0.059 Uiso 1 1 calc R . .
C167 C 0.4876(6) 0.4396(8) 0.4158(4) 0.044(5) Uiso 1 1 d . . .
H16E H 0.4576 0.4329 0.4209 0.053 Uiso 1 1 calc R . .
C168 C 0.4963(6) 0.4517(8) 0.3868(4) 0.042(5) Uiso 1 1 d . . .
H16F H 0.4721 0.4553 0.3718 0.050 Uiso 1 1 calc R . .
C169 C 0.7430(6) 0.4812(8) 0.4092(4) 0.039(5) Uiso 1 1 d . . .
C170 C 0.7570(5) 0.4290(7) 0.4250(3) 0.025(4) Uiso 1 1 d . . .
C171 C 0.7956(6) 0.4327(8) 0.4434(4) 0.039(5) Uiso 1 1 d . . .
C172 C 0.8205(5) 0.4880(8) 0.4460(4) 0.031(4) Uiso 1 1 d . . .
C173 C 0.8021(6) 0.5377(8) 0.4294(4) 0.036(4) Uiso 1 1 d . . .
C174 C 0.7656(6) 0.5346(8) 0.4089(4) 0.039(5) Uiso 1 1 d . . .
C175 C 0.7438(6) 0.3277(9) 0.3990(4) 0.047(5) Uiso 1 1 d . . .
H17A H 0.7652 0.3392 0.3850 0.057 Uiso 1 1 calc R . .
C176 C 0.7213(7) 0.2697(10) 0.3963(5) 0.057(6) Uiso 1 1 d . . .
H17B H 0.7278 0.2429 0.3802 0.069 Uiso 1 1 calc R . .
C177 C 0.6907(7) 0.2523(10) 0.4163(5) 0.055(6) Uiso 1 1 d . . .
H17C H 0.6769 0.2130 0.4149 0.066 Uiso 1 1 calc R . .
C178 C 0.6802(8) 0.2940(11) 0.4390(5) 0.073(7) Uiso 1 1 d . . .
H17D H 0.6580 0.2839 0.4526 0.088 Uiso 1 1 calc R . .
C179 C 0.7017(6) 0.3493(9) 0.4416(4) 0.046(5) Uiso 1 1 d . . .
H17E H 0.6942 0.3768 0.4571 0.055 Uiso 1 1 calc R . .
C180 C 0.7339(6) 0.3659(9) 0.4223(4) 0.043(5) Uiso 1 1 d . . .
C181 C 0.8152(6) 0.3759(8) 0.4594(4) 0.032(4) Uiso 1 1 d . . .
C182 C 0.7990(6) 0.3540(8) 0.4866(4) 0.039(5) Uiso 1 1 d . . .
H18A H 0.7760 0.3766 0.4954 0.047 Uiso 1 1 calc R . .
C183 C 0.8142(6) 0.3032(8) 0.5006(4) 0.039(5) Uiso 1 1 d . . .
H18B H 0.8037 0.2919 0.5197 0.047 Uiso 1 1 calc R . .
C184 C 0.8454(6) 0.2672(9) 0.4869(4) 0.045(5) Uiso 1 1 d . . .
H18C H 0.8544 0.2288 0.4954 0.054 Uiso 1 1 calc R . .
C185 C 0.8626(7) 0.2872(9) 0.4618(5) 0.055(6) Uiso 1 1 d . . .
H18D H 0.8856 0.2639 0.4533 0.066 Uiso 1 1 calc R . .
C186 C 0.8479(6) 0.3423(8) 0.4468(4) 0.039(5) Uiso 1 1 d . . .
H18E H 0.8605 0.3554 0.4287 0.047 Uiso 1 1 calc R . .
C187 C 0.8603(5) 0.4932(7) 0.4671(4) 0.031(4) Uiso 1 1 d . . .
C188 C 0.8556(6) 0.4992(8) 0.4974(4) 0.045(5) Uiso 1 1 d . . .
H18F H 0.8266 0.4949 0.5048 0.054 Uiso 1 1 calc R . .
C189 C 0.8934(6) 0.5120(8) 0.5189(4) 0.040(5) Uiso 1 1 d . . .
H18G H 0.8898 0.5165 0.5400 0.048 Uiso 1 1 calc R . .
C190 C 0.9344(6) 0.5174(8) 0.5071(4) 0.043(5) Uiso 1 1 d . . .
H19A H 0.9601 0.5275 0.5200 0.051 Uiso 1 1 calc R . .
C191 C 0.9382(6) 0.5086(8) 0.4778(4) 0.046(5) Uiso 1 1 d . . .
H19B H 0.9676 0.5113 0.4708 0.055 Uiso 1 1 calc R . .
C192 C 0.9028(6) 0.4952(8) 0.4556(4) 0.040(5) Uiso 1 1 d . . .
H19C H 0.9076 0.4883 0.4347 0.048 Uiso 1 1 calc R . .
C193 C 0.8288(6) 0.5969(8) 0.4329(4) 0.039(5) Uiso 1 1 d . . .
C194 C 0.8304(6) 0.6287(8) 0.4605(4) 0.046(5) Uiso 1 1 d . . .
H19D H 0.8144 0.6136 0.4768 0.055 Uiso 1 1 calc R . .
C195 C 0.8555(6) 0.6823(9) 0.4641(4) 0.045(5) Uiso 1 1 d . . .
H19E H 0.8581 0.7022 0.4833 0.054 Uiso 1 1 calc R . .
C196 C 0.8757(7) 0.7055(10) 0.4410(4) 0.052(5) Uiso 1 1 d . . .
H19F H 0.8913 0.7432 0.4441 0.063 Uiso 1 1 calc R . .
C197 C 0.8756(7) 0.6781(10) 0.4119(5) 0.062(6) Uiso 1 1 d . . .
H19G H 0.8909 0.6955 0.3958 0.074 Uiso 1 1 calc R . .
C198 C 0.8506(6) 0.6218(9) 0.4084(5) 0.052(5) Uiso 1 1 d . . .
H19H H 0.8488 0.6013 0.3893 0.063 Uiso 1 1 calc R . .
C199 C 0.7482(6) 0.5905(9) 0.3927(4) 0.046(5) Uiso 1 1 d . . .
C200 C 0.7577(6) 0.5965(9) 0.3619(4) 0.046(5) Uiso 1 1 d . . .
H20A H 0.7747 0.5657 0.3526 0.055 Uiso 1 1 calc R . .
C201 C 0.7426(6) 0.6467(9) 0.3452(5) 0.053(5) Uiso 1 1 d . . .
H20B H 0.7494 0.6501 0.3245 0.063 Uiso 1 1 calc R . .
C202 C 0.7189(7) 0.6898(10) 0.3574(5) 0.057(6) Uiso 1 1 d . . .
H20C H 0.7085 0.7237 0.3454 0.069 Uiso 1 1 calc R . .
C203 C 0.7087(7) 0.6864(10) 0.3881(5) 0.065(6) Uiso 1 1 d . . .
H20D H 0.6923 0.7179 0.3973 0.078 Uiso 1 1 calc R . .
C204 C 0.7241(6) 0.6336(9) 0.4049(4) 0.046(5) Uiso 1 1 d . . .
H20E H 0.7168 0.6294 0.4255 0.055 Uiso 1 1 calc R . .
Pt5 Pt 0.56641(2) 0.32134(3) 0.328245(15) 0.03293(19) Uani 1 1 d . . .
Cl5 Cl 0.58594(16) 0.3112(2) 0.37932(9) 0.0467(13) Uani 1 1 d . . .
N13 N 0.6285(5) 0.3338(6) 0.3130(3) 0.039(4) Uiso 1 1 d . . .
N14 N 0.5504(4) 0.3266(6) 0.2856(3) 0.022(3) Uiso 1 1 d . . .
N15 N 0.5008(5) 0.3118(6) 0.3301(3) 0.037(4) Uiso 1 1 d . . .
C205 C 0.6677(6) 0.3348(8) 0.3298(4) 0.040(5) Uiso 1 1 d . . .
H20F H 0.6687 0.3287 0.3512 0.049 Uiso 1 1 calc R . .
C206 C 0.7054(8) 0.3446(10) 0.3157(5) 0.067(6) Uiso 1 1 d . . .
H20G H 0.7326 0.3488 0.3280 0.080 Uiso 1 1 calc R . .
C207 C 0.7075(7) 0.3491(9) 0.2842(5) 0.056(6) Uiso 1 1 d . . .
H20H H 0.7349 0.3539 0.2748 0.067 Uiso 1 1 calc R . .
C208 C 0.6670(6) 0.3461(8) 0.2681(4) 0.045(5) Uiso 1 1 d . . .
H20I H 0.6662 0.3483 0.2465 0.054 Uiso 1 1 calc R . .
C209 C 0.6262(6) 0.3399(8) 0.2823(4) 0.036(4) Uiso 1 1 d . . .
C210 C 0.5829(6) 0.3351(8) 0.2659(4) 0.033(4) Uiso 1 1 d . . .
C211 C 0.5727(6) 0.3368(8) 0.2353(4) 0.034(4) Uiso 1 1 d . . .
H21A H 0.5954 0.3420 0.2214 0.041 Uiso 1 1 calc R . .
C212 C 0.5264(5) 0.3303(7) 0.2251(4) 0.029(4) Uiso 1 1 d . . .
C213 C 0.4956(5) 0.3206(7) 0.2442(4) 0.029(4) Uiso 1 1 d . . .
H21B H 0.4654 0.3146 0.2365 0.035 Uiso 1 1 calc R . .
C214 C 0.5057(6) 0.3188(8) 0.2763(4) 0.035(4) Uiso 1 1 d . . .
C215 C 0.4774(5) 0.3128(7) 0.3007(3) 0.021(4) Uiso 1 1 d . . .
C216 C 0.4323(6) 0.3052(8) 0.2989(4) 0.037(5) Uiso 1 1 d . . .
H21C H 0.4169 0.3028 0.2794 0.045 Uiso 1 1 calc R . .
C217 C 0.4084(6) 0.3009(8) 0.3235(4) 0.037(5) Uiso 1 1 d . . .
H21D H 0.3765 0.2991 0.3211 0.044 Uiso 1 1 calc R . .
C218 C 0.4290(6) 0.2989(8) 0.3512(4) 0.040(5) Uiso 1 1 d . . .
H21E H 0.4124 0.2937 0.3687 0.048 Uiso 1 1 calc R . .
C219 C 0.4750(6) 0.3047(8) 0.3540(4) 0.041(5) Uiso 1 1 d . . .
H21F H 0.4895 0.3036 0.3738 0.049 Uiso 1 1 calc R . .
C220 C 0.5155(5) 0.3249(7) 0.1906(4) 0.028(4) Uiso 1 1 d . . .
C221 C 0.4967(5) 0.3778(7) 0.1757(4) 0.028(4) Uiso 1 1 d . . .
C222 C 0.4845(5) 0.3751(7) 0.1441(3) 0.021(4) Uiso 1 1 d . . .
C223 C 0.4965(5) 0.3217(7) 0.1282(3) 0.021(4) Uiso 1 1 d . . .
C224 C 0.5167(6) 0.2710(8) 0.1429(4) 0.035(4) Uiso 1 1 d . . .
C225 C 0.5282(5) 0.2747(8) 0.1741(4) 0.031(4) Uiso 1 1 d . . .
C226 C 0.4861(5) 0.4344(7) 0.1946(3) 0.024(4) Uiso 1 1 d . . .
C227 C 0.5178(6) 0.4782(8) 0.1957(4) 0.045(5) Uiso 1 1 d . . .
H22A H 0.5438 0.4735 0.1845 0.054 Uiso 1 1 calc R . .
C228 C 0.5122(7) 0.5325(9) 0.2139(4) 0.048(5) Uiso 1 1 d . . .
H22B H 0.5337 0.5645 0.2147 0.057 Uiso 1 1 calc R . .
C229 C 0.4788(6) 0.5355(9) 0.2281(4) 0.046(5) Uiso 1 1 d . . .
H22C H 0.4747 0.5720 0.2393 0.055 Uiso 1 1 calc R . .
C230 C 0.4485(7) 0.4940(9) 0.2295(4) 0.051(5) Uiso 1 1 d . . .
H23B H 0.4255 0.4996 0.2431 0.061 Uiso 1 1 calc R . .
C231 C 0.4479(6) 0.4364(8) 0.2101(4) 0.041(5) Uiso 1 1 d . . .
H23C H 0.4247 0.4065 0.2090 0.049 Uiso 1 1 calc R . .
C232 C 0.4662(5) 0.4316(7) 0.1284(4) 0.029(4) Uiso 1 1 d . . .
C233 C 0.4248(5) 0.4511(7) 0.1315(3) 0.023(4) Uiso 1 1 d . . .
H23D H 0.4070 0.4295 0.1450 0.028 Uiso 1 1 calc R . .
C234 C 0.4059(6) 0.5018(8) 0.1161(4) 0.044(5) Uiso 1 1 d . . .
H23E H 0.3754 0.5131 0.1175 0.053 Uiso 1 1 calc R . .
C235 C 0.4359(6) 0.5361(9) 0.0978(4) 0.044(5) Uiso 1 1 d . . .
H23F H 0.4261 0.5730 0.0881 0.053 Uiso 1 1 calc R . .
C236 C 0.4781(6) 0.5151(8) 0.0948(4) 0.038(5) Uiso 1 1 d . . .
H23G H 0.4964 0.5372 0.0818 0.046 Uiso 1 1 calc R . .
C237 C 0.4963(6) 0.4648(8) 0.1091(4) 0.039(5) Uiso 1 1 d . . .
H23H H 0.5263 0.4520 0.1067 0.047 Uiso 1 1 calc R . .
C238 C 0.4869(5) 0.3231(7) 0.0948(4) 0.030(4) Uiso 1 1 d . . .
C239 C 0.4416(5) 0.3289(7) 0.0821(4) 0.029(4) Uiso 1 1 d . . .
H23I H 0.4174 0.3293 0.0951 0.035 Uiso 1 1 calc R . .
C240 C 0.4334(6) 0.3340(8) 0.0511(4) 0.038(5) Uiso 1 1 d . . .
H24B H 0.4035 0.3407 0.0431 0.046 Uiso 1 1 calc R . .
C241 C 0.4666(6) 0.3298(8) 0.0315(4) 0.037(4) Uiso 1 1 d . . .
H24C H 0.4600 0.3303 0.0101 0.044 Uiso 1 1 calc R . .
C242 C 0.5105(6) 0.3247(8) 0.0437(4) 0.038(4) Uiso 1 1 d . . .
H24D H 0.5347 0.3250 0.0308 0.046 Uiso 1 1 calc R . .
C243 C 0.5189(6) 0.3192(7) 0.0743(4) 0.031(4) Uiso 1 1 d . . .
H24E H 0.5490 0.3122 0.0818 0.037 Uiso 1 1 calc R . .
C244 C 0.5218(6) 0.2116(8) 0.1266(4) 0.031(4) Uiso 1 1 d . . .
C245 C 0.4877(6) 0.1839(8) 0.1118(4) 0.039(5) Uiso 1 1 d . . .
H24F H 0.4587 0.2020 0.1113 0.047 Uiso 1 1 calc R . .
C246 C 0.4936(6) 0.1288(8) 0.0971(4) 0.036(4) Uiso 1 1 d . . .
H24G H 0.4683 0.1081 0.0877 0.043 Uiso 1 1 calc R . .
C247 C 0.5334(6) 0.1051(9) 0.0960(4) 0.044(5) Uiso 1 1 d . . .
H24H H 0.5363 0.0678 0.0852 0.052 Uiso 1 1 calc R . .
C248 C 0.5720(7) 0.1314(9) 0.1098(4) 0.053(6) Uiso 1 1 d . . .
H24I H 0.6009 0.1132 0.1096 0.063 Uiso 1 1 calc R . .
C249 C 0.5640(6) 0.1887(8) 0.1245(4) 0.038(5) Uiso 1 1 d . . .
H24J H 0.5889 0.2114 0.1330 0.046 Uiso 1 1 calc R . .
C250 C 0.5503(6) 0.2220(8) 0.1910(4) 0.031(4) Uiso 1 1 d . . .
C251 C 0.5945(6) 0.2197(9) 0.1985(4) 0.043(5) Uiso 1 1 d . . .
H25B H 0.6129 0.2518 0.1917 0.052 Uiso 1 1 calc R . .
C252 C 0.6151(7) 0.1721(9) 0.2159(5) 0.057(6) Uiso 1 1 d . . .
H25C H 0.6468 0.1689 0.2194 0.068 Uiso 1 1 calc R . .
C253 C 0.5861(7) 0.1302(10) 0.2277(5) 0.057(6) Uiso 1 1 d . . .
H25D H 0.5987 0.0988 0.2406 0.068 Uiso 1 1 calc R . .
C254 C 0.5413(7) 0.1309(10) 0.2222(5) 0.060(6) Uiso 1 1 d . . .
H25E H 0.5225 0.1004 0.2300 0.072 Uiso 1 1 calc R . .
C255 C 0.5237(7) 0.1798(9) 0.2041(4) 0.048(5) Uiso 1 1 d . . .
H25F H 0.4920 0.1834 0.2008 0.058 Uiso 1 1 calc R . .
Pt6 Pt 0.47959(3) 0.14787(4) 0.330190(19) 0.0480(2) Uani 1 1 d . . .
Cl6 Cl 0.54232(19) 0.1486(3) 0.30305(13) 0.0663(16) Uani 1 1 d . . .
N16 N 0.4399(5) 0.1511(7) 0.2972(3) 0.045(4) Uiso 1 1 d . . .
N17 N 0.4241(5) 0.1477(7) 0.3525(4) 0.048(4) Uiso 1 1 d . . .
N18 N 0.5093(5) 0.1472(7) 0.3711(3) 0.048(4) Uiso 1 1 d . . .
C256 C 0.4374(8) 0.1499(10) 0.2674(5) 0.072(7) Uiso 1 1 d . . .
H25G H 0.4663 0.1471 0.2596 0.086 Uiso 1 1 calc R . .
C257 C 0.4024(9) 0.1516(12) 0.2432(6) 0.088(8) Uiso 1 1 d . . .
H25H H 0.4081 0.1508 0.2222 0.106 Uiso 1 1 calc R . .
C258 C 0.3625(10) 0.1542(12) 0.2529(6) 0.095(9) Uiso 1 1 d . . .
H25I H 0.3374 0.1572 0.2386 0.114 Uiso 1 1 calc R . .
C259 C 0.3559(7) 0.1530(10) 0.2824(5) 0.061(6) Uiso 1 1 d . . .
H25J H 0.3260 0.1546 0.2886 0.073 Uiso 1 1 calc R . .
C260 C 0.3904(7) 0.1496(10) 0.3040(5) 0.062(6) Uiso 1 1 d . . .
C261 C 0.3862(7) 0.1477(9) 0.3382(5) 0.050(5) Uiso 1 1 d . . .
C262 C 0.3482(6) 0.1491(8) 0.3544(4) 0.042(5) Uiso 1 1 d . . .
H26B H 0.3193 0.1507 0.3440 0.051 Uiso 1 1 calc R . .
C263 C 0.3524(6) 0.1482(8) 0.3847(4) 0.039(5) Uiso 1 1 d . . .
C264 C 0.3945(6) 0.1494(8) 0.4010(4) 0.037(4) Uiso 1 1 d . . .
H26C H 0.3967 0.1505 0.4226 0.044 Uiso 1 1 calc R . .
C265 C 0.4328(7) 0.1489(10) 0.3848(5) 0.057(6) Uiso 1 1 d . . .
C266 C 0.4790(6) 0.1461(9) 0.3946(4) 0.046(5) Uiso 1 1 d . . .
C267 C 0.4936(8) 0.1423(10) 0.4247(5) 0.072(7) Uiso 1 1 d . . .
H26D H 0.4727 0.1410 0.4401 0.086 Uiso 1 1 calc R . .
C268 C 0.5375(8) 0.1403(11) 0.4319(6) 0.075(7) Uiso 1 1 d . . .
H26E H 0.5471 0.1365 0.4528 0.090 Uiso 1 1 calc R . .
C269 C 0.5693(7) 0.1433(9) 0.4117(5) 0.059(6) Uiso 1 1 d . . .
H26F H 0.6004 0.1433 0.4178 0.071 Uiso 1 1 calc R . .
C270 C 0.5546(8) 0.1463(11) 0.3828(6) 0.080(7) Uiso 1 1 d . . .
H27B H 0.5767 0.1479 0.3683 0.095 Uiso 1 1 calc R . .
C271 C 0.3103(7) 0.1509(9) 0.4035(5) 0.052(5) Uiso 1 1 d . . .
C272 C 0.2948(6) 0.0988(8) 0.4161(4) 0.031(4) Uiso 1 1 d . . .
C273 C 0.2574(6) 0.1024(8) 0.4323(4) 0.040(5) Uiso 1 1 d . . .
C274 C 0.2335(6) 0.1551(8) 0.4345(4) 0.033(4) Uiso 1 1 d . . .
C275 C 0.2498(6) 0.2091(9) 0.4204(4) 0.044(5) Uiso 1 1 d . . .
C276 C 0.2880(6) 0.2075(8) 0.4054(4) 0.040(5) Uiso 1 1 d . . .
C277 C 0.3171(6) 0.0381(9) 0.4101(4) 0.044(5) Uiso 1 1 d . . .
C278 C 0.3490(7) 0.0131(10) 0.4291(5) 0.059(6) Uiso 1 1 d . . .
H27C H 0.3597 0.0358 0.4465 0.070 Uiso 1 1 calc R . .
C279 C 0.3674(7) -0.0459(9) 0.4244(5) 0.052(5) Uiso 1 1 d . . .
H27D H 0.3918 -0.0616 0.4370 0.062 Uiso 1 1 calc R . .
C280 C 0.3480(7) -0.0791(10) 0.4005(5) 0.062(6) Uiso 1 1 d . . .
H28A H 0.3598 -0.1190 0.3978 0.074 Uiso 1 1 calc R . .
C281 C 0.3163(7) -0.0629(10) 0.3816(5) 0.064(6) Uiso 1 1 d . . .
H28B H 0.3055 -0.0888 0.3654 0.076 Uiso 1 1 calc R . .
C282 C 0.2961(8) 0.0016(10) 0.3865(5) 0.064(6) Uiso 1 1 d . . .
H28C H 0.2709 0.0160 0.3742 0.077 Uiso 1 1 calc R . .
C283 C 0.2439(6) 0.0448(8) 0.4490(4) 0.040(5) Uiso 1 1 d . . .
C284 C 0.2697(7) 0.0243(10) 0.4734(5) 0.061(6) Uiso 1 1 d . . .
H28D H 0.2954 0.0464 0.4811 0.073 Uiso 1 1 calc R . .
C285 C 0.2572(9) -0.0310(12) 0.4871(6) 0.087(8) Uiso 1 1 d . . .
H28E H 0.2736 -0.0434 0.5053 0.104 Uiso 1 1 calc R . .
C286 C 0.2247(7) -0.0659(9) 0.4764(4) 0.051(5) Uiso 1 1 d . . .
H28F H 0.2192 -0.1042 0.4857 0.061 Uiso 1 1 calc R . .
C287 C 0.1988(7) -0.0472(9) 0.4516(4) 0.048(5) Uiso 1 1 d . . .
H28G H 0.1747 -0.0719 0.4434 0.058 Uiso 1 1 calc R . .
C288 C 0.2083(7) 0.0107(9) 0.4382(5) 0.056(6) Uiso 1 1 d . . .
H28H H 0.1895 0.0254 0.4215 0.067 Uiso 1 1 calc R . .
C289 C 0.1925(6) 0.1618(8) 0.4526(4) 0.037(4) Uiso 1 1 d . . .
C290 C 0.1956(6) 0.1521(8) 0.4847(4) 0.034(4) Uiso 1 1 d . . .
H29B H 0.2227 0.1387 0.4951 0.041 Uiso 1 1 calc R . .
C291 C 0.1577(6) 0.1629(8) 0.5001(4) 0.042(5) Uiso 1 1 d . . .
H29C H 0.1587 0.1562 0.5214 0.051 Uiso 1 1 calc R . .
C292 C 0.1190(7) 0.1829(9) 0.4855(4) 0.050(5) Uiso 1 1 d . . .
H29D H 0.0937 0.1907 0.4969 0.060 Uiso 1 1 calc R . .
C293 C 0.1155(6) 0.1926(8) 0.4526(4) 0.039(5) Uiso 1 1 d . . .
H29E H 0.0888 0.2069 0.4420 0.047 Uiso 1 1 calc R . .
C294 C 0.1520(6) 0.1801(8) 0.4388(4) 0.041(5) Uiso 1 1 d . . .
H29F H 0.1503 0.1840 0.4173 0.049 Uiso 1 1 calc R . .
C295 C 0.2259(7) 0.2700(9) 0.4233(5) 0.054(6) Uiso 1 1 d . . .
C296 C 0.2290(9) 0.2980(12) 0.4521(6) 0.089(8) Uiso 1 1 d . . .
H29G H 0.2442 0.2787 0.4692 0.107 Uiso 1 1 calc R . .
C297 C 0.2060(8) 0.3629(12) 0.4549(6) 0.085(8) Uiso 1 1 d . . .
H29H H 0.2074 0.3864 0.4731 0.102 Uiso 1 1 calc R . .
C298 C 0.1825(8) 0.3826(12) 0.4265(6) 0.079(7) Uiso 1 1 d . . .
H29I H 0.1672 0.4208 0.4270 0.095 Uiso 1 1 calc R . .
C299 C 0.1799(7) 0.3541(10) 0.4009(5) 0.068(7) Uiso 1 1 d . . .
H29J H 0.1631 0.3707 0.3837 0.081 Uiso 1 1 calc R . .
C300 C 0.2037(7) 0.2955(9) 0.3986(5) 0.056(6) Uiso 1 1 d . . .
H30B H 0.2035 0.2751 0.3795 0.067 Uiso 1 1 calc R . .
C301 C 0.3121(8) 0.2714(12) 0.3971(6) 0.079(7) Uiso 1 1 d . . .
C302 C 0.2995(8) 0.2854(12) 0.3678(6) 0.084(8) Uiso 1 1 d . . .
H30C H 0.2817 0.2610 0.3538 0.101 Uiso 1 1 calc R . .
C303 C 0.3201(8) 0.3500(11) 0.3614(6) 0.079(7) Uiso 1 1 d . . .
H30D H 0.3141 0.3683 0.3420 0.095 Uiso 1 1 calc R . .
C304 C 0.3448(9) 0.3788(13) 0.3816(6) 0.089(8) Uiso 1 1 d . . .
H30E H 0.3582 0.4162 0.3759 0.107 Uiso 1 1 calc R . .
C305 C 0.3526(10) 0.3587(14) 0.4105(7) 0.109(10) Uiso 1 1 d . . .
H30F H 0.3677 0.3842 0.4254 0.131 Uiso 1 1 calc R . .
C306 C 0.3382(9) 0.2996(12) 0.4184(6) 0.088(8) Uiso 1 1 d . . .
H30G H 0.3465 0.2813 0.4376 0.106 Uiso 1 1 calc R . .

loop_
_atom_site_aniso_label
_atom_site_aniso_U_11
_atom_site_aniso_U_22
_atom_site_aniso_U_33
_atom_site_aniso_U_23
_atom_site_aniso_U_13
_atom_site_aniso_U_12
Pt1 0.0320(4) 0.0297(4) 0.0499(5) 0.0068(4) -0.0147(3) -0.0055(3)
Cl1 0.047(3) 0.043(3) 0.071(4) 0.018(3) -0.035(3) 0.003(2)
Pt2 0.0577(5) 0.0303(4) 0.0294(4) 0.0064(3) -0.0077(4) -0.0054(4)
Cl2 0.065(3) 0.047(3) 0.041(3) 0.013(2) -0.006(2) 0.002(3)
Pt3 0.0334(4) 0.0386(5) 0.0422(4) -0.0061(4) 0.0056(3) -0.0092(3)
Cl3 0.039(3) 0.064(4) 0.056(3) -0.002(3) 0.011(2) -0.014(3)
Pt4 0.0415(4) 0.0363(4) 0.0297(4) -0.0033(3) -0.0041(3) -0.0094(3)
Cl4 0.055(3) 0.045(3) 0.043(3) 0.004(2) -0.008(2) 0.000(2)
Pt5 0.0405(4) 0.0348(4) 0.0227(4) -0.0037(3) -0.0039(3) -0.0038(3)
Cl5 0.057(3) 0.061(3) 0.020(2) 0.001(2) -0.009(2) -0.002(3)
Pt6 0.0502(5) 0.0344(5) 0.0622(5) -0.0052(4) 0.0239(4) -0.0070(4)
Cl6 0.062(4) 0.071(4) 0.069(4) -0.022(3) 0.030(3) -0.024(3)

loop_
_atom_type_symbol
_atom_type_description
_atom_type_scat_dispersion_real
_atom_type_scat_dispersion_imag
_atom_type_scat_source
C C 0.0033 0.0016 'International Tables Vol C Tables 4.2.6.8 and 6.1.1.4'
H H 0.0000 0.0000 'International Tables Vol C Tables 4.2.6.8 and 6.1.1.4'
N N 0.0061 0.0033 'International Tables Vol C Tables 4.2.6.8 and 6.1.1.4'
Cl Cl 0.1484 0.1585 'International Tables Vol C Tables 4.2.6.8 and 6.1.1.4'
Pt Pt -1.7033 8.3905 'International Tables Vol C Tables 4.2.6.8 and 6.1.1.4'

loop_
_geom_angle_atom_site_label_1
_geom_angle_atom_site_label_2
_geom_angle_atom_site_label_3
_geom_angle
_geom_angle_site_symmetry_1
_geom_angle_site_symmetry_3
_geom_angle_publ_flag
N2 Pt1 N1 80.4(6) . . ?
N2 Pt1 N3 82.1(6) . . ?
N1 Pt1 N3 162.4(6) . . ?
N2 Pt1 Cl1 177.5(5) . . ?
N1 Pt1 Cl1 98.8(4) . . ?
N3 Pt1 Cl1 98.6(4) . . ?
C5 N1 C1 118.6(16) . . ?
C5 N1 Pt1 111.1(11) . . ?
C1 N1 Pt1 130.2(13) . . ?
C6 N2 C10 123.9(14) . . ?
C6 N2 Pt1 118.1(11) . . ?
C10 N2 Pt1 118.0(11) . . ?
C15 N3 C11 117.1(17) . . ?
C15 N3 Pt1 130.7(14) . . ?
C11 N3 Pt1 111.9(12) . . ?
C2 C1 N1 125(2) . . ?
C2 C1 H1A 117.3 . . ?
N1 C1 H1A 117.3 . . ?
C1 C2 C3 118(2) . . ?
C1 C2 H2A 121.2 . . ?
C3 C2 H2A 121.2 . . ?
C4 C3 C2 117.8(19) . . ?
C4 C3 H3A 121.1 . . ?
C2 C3 H3A 121.1 . . ?
C5 C4 C3 122.3(18) . . ?
C5 C4 H4A 118.9 . . ?
C3 C4 H4A 118.9 . . ?
N1 C5 C6 118.4(15) . . ?
N1 C5 C4 118.1(16) . . ?
C6 C5 C4 123.2(16) . . ?
N2 C6 C5 111.9(15) . . ?
N2 C6 C7 116.1(15) . . ?
C5 C6 C7 131.9(16) . . ?
C6 C7 C8 121.8(15) . . ?
C6 C7 H7A 119.1 . . ?
C8 C7 H7A 119.1 . . ?
C9 C8 C7 118.0(15) . . ?
C9 C8 C16 126.2(15) . . ?
C7 C8 C16 115.6(14) . . ?
C8 C9 C10 121.0(15) . . ?
C8 C9 H9A 119.5 . . ?
C10 C9 H9A 119.5 . . ?
C9 C10 N2 118.3(14) . . ?
C9 C10 C11 129.1(15) . . ?
N2 C10 C11 111.2(14) . . ?
C12 C11 N3 119.5(17) . . ?
C12 C11 C10 123.3(17) . . ?
N3 C11 C10 116.6(15) . . ?
C11 C12 C13 122.4(19) . . ?
C11 C12 H12A 118.8 . . ?
C13 C12 H12A 118.8 . . ?
C14 C13 C12 114(2) . . ?
C14 C13 H13A 122.8 . . ?
C12 C13 H13A 122.8 . . ?
C15 C14 C13 121(2) . . ?
C15 C14 H14A 119.4 . . ?
C13 C14 H14A 119.4 . . ?
C14 C15 N3 125(2) . . ?
C14 C15 H15A 117.5 . . ?
N3 C15 H15A 117.5 . . ?
C21 C16 C17 122.8(17) . . ?
C21 C16 C8 119.7(16) . . ?
C17 C16 C8 117.3(15) . . ?
C16 C17 C18 119.9(17) . . ?
C16 C17 C22 117.5(16) . . ?
C18 C17 C22 122.4(16) . . ?
C17 C18 C19 115.6(16) . . ?
C17 C18 C28 119.2(16) . . ?
C19 C18 C28 124.5(16) . . ?
C20 C19 C18 125.9(16) . . ?
C20 C19 C34 116.5(15) . . ?
C18 C19 C34 117.6(15) . . ?
C19 C20 C40 123.7(17) . . ?
C19 C20 C21 115.5(17) . . ?
C40 C20 C21 120.5(17) . . ?
C16 C21 C20 119.9(17) . . ?
C16 C21 C46 119.4(17) . . ?
C20 C21 C46 120.6(16) . . ?
C27 C22 C23 123.1(19) . . ?
C27 C22 C17 117.7(17) . . ?
C23 C22 C17 119.0(18) . . ?
C22 C23 C24 119(2) . . ?
C22 C23 H23A 120.4 . . ?
C24 C23 H23A 120.4 . . ?
C25 C24 C23 115(2) . . ?
C25 C24 H24A 122.5 . . ?
C23 C24 H24A 122.5 . . ?
C26 C25 C24 126(2) . . ?
C26 C25 H25A 117.2 . . ?
C24 C25 H25A 117.2 . . ?
C25 C26 C27 123(2) . . ?
C25 C26 H26A 118.5 . . ?
C27 C26 H26A 118.5 . . ?
C22 C27 C26 113.4(19) . . ?
C22 C27 H27A 123.3 . . ?
C26 C27 H27A 123.3 . . ?
C29 C28 C33 121.3(18) . . ?
C29 C28 C18 120.1(17) . . ?
C33 C28 C18 118.6(17) . . ?
C28 C29 C30 120.9(19) . . ?
C28 C29 H29A 119.5 . . ?
C30 C29 H29A 119.5 . . ?
C31 C30 C29 114(2) . . ?
C31 C30 H30A 123.1 . . ?
C29 C30 H30A 123.1 . . ?
C30 C31 C32 129(2) . . ?
C30 C31 H31A 115.3 . . ?
C32 C31 H31A 115.3 . . ?
C31 C32 C33 113(2) . . ?
C31 C32 H32A 123.6 . . ?
C33 C32 H32A 123.6 . . ?
C28 C33 C32 122(2) . . ?
C28 C33 H33A 119.1 . . ?
C32 C33 H33A 119.1 . . ?
C35 C34 C39 117.2(17) . . ?
C35 C34 C19 123.4(16) . . ?
C39 C34 C19 119.3(16) . . ?
C34 C35 C36 126.3(17) . . ?
C34 C35 H35A 116.9 . . ?
C36 C35 H35A 116.9 . . ?
C37 C36 C35 115.4(18) . . ?
C37 C36 H36A 122.3 . . ?
C35 C36 H36A 122.3 . . ?
C36 C37 C38 120.7(19) . . ?
C36 C37 H37A 119.7 . . ?
C38 C37 H37A 119.7 . . ?
C39 C38 C37 120.2(19) . . ?
C39 C38 H38A 119.9 . . ?
C37 C38 H38A 119.9 . . ?
C38 C39 C34 120.1(19) . . ?
C38 C39 H39A 120.0 . . ?
C34 C39 H39A 120.0 . . ?
C45 C40 C41 120.3(18) . . ?
C45 C40 C20 122.8(17) . . ?
C41 C40 C20 116.8(16) . . ?
C40 C41 C42 119.3(18) . . ?
C40 C41 H41A 120.3 . . ?
C42 C41 H41A 120.3 . . ?
C43 C42 C41 120.6(19) . . ?
C43 C42 H42A 119.7 . . ?
C41 C42 H42A 119.7 . . ?
C42 C43 C44 119.1(19) . . ?
C42 C43 H43A 120.4 . . ?
C44 C43 H43A 120.4 . . ?
C45 C44 C43 120(2) . . ?
C45 C44 H44A 120.2 . . ?
C43 C44 H44A 120.2 . . ?
C40 C45 C44 121(2) . . ?
C40 C45 H45A 119.5 . . ?
C44 C45 H45A 119.5 . . ?
C47 C46 C51 119.4(18) . . ?
C47 C46 C21 120.2(17) . . ?
C51 C46 C21 120.2(17) . . ?
C46 C47 C48 120.0(19) . . ?
C46 C47 H47A 120.0 . . ?
C48 C47 H47A 120.0 . . ?
C47 C48 C49 118(2) . . ?
C47 C48 H48A 120.9 . . ?
C49 C48 H48A 120.9 . . ?
C50 C49 C48 122(2) . . ?
C50 C49 H49A 119.1 . . ?
C48 C49 H49A 119.1 . . ?
C49 C50 C51 117(2) . . ?
C49 C50 H50A 121.6 . . ?
C51 C50 H50A 121.6 . . ?
C46 C51 C50 123.0(19) . . ?
C46 C51 H51A 118.5 . . ?
C50 C51 H51A 118.5 . . ?
N5 Pt2 N6 80.5(6) . . ?
N5 Pt2 N4 82.3(6) . . ?
N6 Pt2 N4 162.8(6) . . ?
N5 Pt2 Cl2 177.9(4) . . ?
N6 Pt2 Cl2 97.9(4) . . ?
N4 Pt2 Cl2 99.2(4) . . ?
C52 N4 C56 122.7(16) . . ?
C52 N4 Pt2 126.6(13) . . ?
C56 N4 Pt2 110.4(11) . . ?
C61 N5 C57 128.4(16) . . ?
C61 N5 Pt2 118.3(12) . . ?
C57 N5 Pt2 113.1(12) . . ?
C66 N6 C62 115.0(15) . . ?
C66 N6 Pt2 129.8(13) . . ?
C62 N6 Pt2 115.2(11) . . ?
C53 C52 N4 122(2) . . ?
C53 C52 H52A 119.1 . . ?
N4 C52 H52A 119.1 . . ?
C52 C53 C54 116(3) . . ?
C52 C53 H53A 122.2 . . ?
C54 C53 H53A 122.2 . . ?
C55 C54 C53 125(3) . . ?
C55 C54 H54A 117.5 . . ?
C53 C54 H54A 117.5 . . ?
C54 C55 C56 116(2) . . ?
C54 C55 H55A 122.2 . . ?
C56 C55 H55A 122.2 . . ?
C55 C56 N4 117.9(16) . . ?
C55 C56 C57 125.2(17) . . ?
N4 C56 C57 116.9(16) . . ?
N5 C57 C56 117.0(17) . . ?
N5 C57 C58 113.6(17) . . ?
C56 C57 C58 129.3(18) . . ?
C59 C58 C57 120(2) . . ?
C59 C58 H58A 119.8 . . ?
C57 C58 H58A 119.8 . . ?
C58 C59 C67 125.6(18) . . ?
C58 C59 C60 120.5(19) . . ?
C67 C59 C60 113.9(16) . . ?
C61 C60 C59 116.4(19) . . ?
C61 C60 H60A 121.8 . . ?
C59 C60 H60A 121.8 . . ?
N5 C61 C60 120.3(17) . . ?
N5 C61 C62 115.9(15) . . ?
C60 C61 C62 123.8(17) . . ?
C63 C62 N6 124.3(17) . . ?
C63 C62 C61 125.6(17) . . ?
N6 C62 C61 110.1(15) . . ?
C62 C63 C64 117.7(18) . . ?
C62 C63 H63A 121.1 . . ?
C64 C63 H63A 121.1 . . ?
C65 C64 C63 119(2) . . ?
C65 C64 H64A 120.7 . . ?
C63 C64 H64A 120.7 . . ?
C64 C65 C66 123(2) . . ?
C64 C65 H65A 118.5 . . ?
C66 C65 H65A 118.5 . . ?
C65 C66 N6 121.1(19) . . ?
C65 C66 H66A 119.4 . . ?
N6 C66 H66A 119.4 . . ?
C72 C67 C68 119.6(16) . . ?
C72 C67 C59 121.5(15) . . ?
C68 C67 C59 118.8(15) . . ?
C69 C68 C67 120.2(16) . . ?
C69 C68 C73 117.8(15) . . ?
C67 C68 C73 121.8(15) . . ?
C68 C69 C70 121.4(15) . . ?
C68 C69 C79 125.6(15) . . ?
C70 C69 C79 112.9(14) . . ?
C69 C70 C71 118.4(15) . . ?
C69 C70 C85 122.2(15) . . ?
C71 C70 C85 119.4(15) . . ?
C72 C71 C70 118.6(16) . . ?
C72 C71 C91 122.5(16) . . ?
C70 C71 C91 118.8(15) . . ?
C67 C72 C71 121.8(16) . . ?
C67 C72 C97 117.3(15) . . ?
C71 C72 C97 120.1(15) . . ?
C78 C73 C74 121.5(17) . . ?
C78 C73 C68 117.4(16) . . ?
C74 C73 C68 120.8(16) . . ?
C75 C74 C73 116.1(19) . . ?
C75 C74 H74A 122.0 . . ?
C73 C74 H74A 122.0 . . ?
C74 C75 C76 124(2) . . ?
C74 C75 H75A 117.9 . . ?
C76 C75 H75A 117.9 . . ?
C77 C76 C75 121(2) . . ?
C77 C76 H76A 119.4 . . ?
C75 C76 H76A 119.4 . . ?
C76 C77 C78 117.5(19) . . ?
C76 C77 H77A 121.3 . . ?
C78 C77 H77A 121.3 . . ?
C73 C78 C77 119.0(17) . . ?
C73 C78 H78A 120.5 . . ?
C77 C78 H78A 120.5 . . ?
C84 C79 C80 120.3(16) . . ?
C84 C79 C69 120.4(15) . . ?
C80 C79 C69 119.1(15) . . ?
C81 C80 C79 119.6(15) . . ?
C81 C80 H80A 120.2 . . ?
C79 C80 H80A 120.2 . . ?
C80 C81 C82 120.5(16) . . ?
C80 C81 H81A 119.7 . . ?
C82 C81 H81A 119.7 . . ?
C83 C82 C81 120.0(17) . . ?
C83 C82 H82A 120.0 . . ?
C81 C82 H82A 120.0 . . ?
C82 C83 C84 117.1(16) . . ?
C82 C83 H83A 121.4 . . ?
C84 C83 H83A 121.4 . . ?
C79 C84 C83 121.5(17) . . ?
C79 C84 H84A 119.2 . . ?
C83 C84 H84A 119.2 . . ?
C86 C85 C90 119.0(18) . . ?
C86 C85 C70 122.6(17) . . ?
C90 C85 C70 118.4(16) . . ?
C85 C86 C87 122(2) . . ?
C85 C86 H86A 118.9 . . ?
C87 C86 H86A 118.9 . . ?
C88 C87 C86 116(2) . . ?
C88 C87 H87A 121.8 . . ?
C86 C87 H87A 121.8 . . ?
C87 C88 C89 126(2) . . ?
C87 C88 H88A 116.8 . . ?
C89 C88 H88A 116.8 . . ?
C88 C89 C90 116(2) . . ?
C88 C89 H89A 121.9 . . ?
C90 C89 H89A 121.9 . . ?
C85 C90 C89 119.5(19) . . ?
C85 C90 H90A 120.3 . . ?
C89 C90 H90A 120.3 . . ?
C92 C91 C96 118.7(15) . . ?
C92 C91 C71 116.4(14) . . ?
C96 C91 C71 124.6(14) . . ?
C91 C92 C93 120.6(16) . . ?
C91 C92 H92A 119.7 . . ?
C93 C92 H92A 119.7 . . ?
C94 C93 C92 121.0(18) . . ?
C94 C93 H93A 119.5 . . ?
C92 C93 H93A 119.5 . . ?
C93 C94 C95 119.4(17) . . ?
C93 C94 H94A 120.3 . . ?
C95 C94 H94A 120.3 . . ?
C96 C95 C94 117.2(16) . . ?
C96 C95 H95A 121.4 . . ?
C94 C95 H95A 121.4 . . ?
C95 C96 C91 123.1(16) . . ?
C95 C96 H96A 118.4 . . ?
C91 C96 H96A 118.4 . . ?
C102 C97 C98 116.0(18) . . ?
C102 C97 C72 123.8(17) . . ?
C98 C97 C72 119.8(16) . . ?
C99 C98 C97 121(2) . . ?
C99 C98 H98A 119.5 . . ?
C97 C98 H98A 119.5 . . ?
C98 C99 C100 120(2) . . ?
C98 C99 H99A 120.1 . . ?
C100 C99 H99A 120.1 . . ?
C99 C100 C101 121(2) . . ?
C99 C100 H10A 119.7 . . ?
C101 C100 H10A 119.7 . . ?
C102 C101 C100 115(2) . . ?
C102 C101 H10B 122.5 . . ?
C100 C101 H10B 122.5 . . ?
C101 C102 C97 128(2) . . ?
C101 C102 H10C 116.2 . . ?
C97 C102 H10C 116.2 . . ?
N8 Pt3 N9 82.3(5) . . ?
N8 Pt3 N7 81.5(5) . . ?
N9 Pt3 N7 163.7(5) . . ?
N8 Pt3 Cl3 179.7(5) . . ?
N9 Pt3 Cl3 98.0(4) . . ?
N7 Pt3 Cl3 98.2(4) . . ?
C112 N8 C108 121.2(14) . . ?
C112 N8 Pt3 120.9(11) . . ?
C108 N8 Pt3 117.7(11) . . ?
C113 N9 C117 127.3(13) . . ?
C113 N9 Pt3 106.5(10) . . ?
C117 N9 Pt3 126.2(12) . . ?
C103 N7 C107 120.0 . . ?
C103 N7 Pt3 126.0(8) . . ?
C107 N7 Pt3 113.9(8) . . ?
C104 C103 N7 120.0 . . ?
C104 C103 H10D 120.0 . . ?
N7 C103 H10D 120.0 . . ?
C103 C104 C105 120.0 . . ?
C103 C104 H10E 120.0 . . ?
C105 C104 H10E 120.0 . . ?
C106 C105 C104 120.0 . . ?
C106 C105 H10F 120.0 . . ?
C104 C105 H10F 120.0 . . ?
C105 C106 C107 120.0 . . ?
C105 C106 H10G 120.0 . . ?
C107 C106 H10G 120.0 . . ?
C106 C107 N7 120.0 . . ?
C106 C107 C108 131.2(10) . . ?
N7 C107 C108 108.8(10) . . ?
C109 C108 N8 117.0(14) . . ?
C109 C108 C107 125.1(14) . . ?
N8 C108 C107 117.9(13) . . ?
C110 C109 C108 123.2(17) . . ?
C110 C109 H10H 118.4 . . ?
C108 C109 H10H 118.4 . . ?
C109 C110 C111 119.5(18) . . ?
C109 C110 C118 126.5(17) . . ?
C111 C110 C118 114.0(16) . . ?
C112 C111 C110 115.7(17) . . ?
C112 C111 H11A 122.2 . . ?
C110 C111 H11A 122.2 . . ?
N8 C112 C111 123.4(16) . . ?
N8 C112 C113 107.3(15) . . ?
C111 C112 C113 128.9(17) . . ?
N9 C113 C114 119.9(14) . . ?
N9 C113 C112 122.4(15) . . ?
C114 C113 C112 117.6(16) . . ?
C115 C114 C113 112.8(19) . . ?
C115 C114 H11B 123.6 . . ?
C113 C114 H11B 123.6 . . ?
C116 C115 C114 121(2) . . ?
C116 C115 H11C 119.5 . . ?
C114 C115 H11C 119.5 . . ?
C117 C116 C115 126(2) . . ?
C117 C116 H11D 116.9 . . ?
C115 C116 H11D 116.9 . . ?
C116 C117 N9 112.4(18) . . ?
C116 C117 H11E 123.8 . . ?
N9 C117 H11E 123.8 . . ?
C123 C118 C119 122.7(16) . . ?
C123 C118 C110 121.7(15) . . ?
C119 C118 C110 115.5(14) . . ?
C118 C119 C120 117.7(14) . . ?
C118 C119 C124 122.4(15) . . ?
C120 C119 C124 119.9(14) . . ?
C121 C120 C119 120.4(15) . . ?
C121 C120 C130 121.7(15) . . ?
C119 C120 C130 118.0(14) . . ?
C120 C121 C122 120.7(16) . . ?
C120 C121 C136 120.1(16) . . ?
C122 C121 C136 119.1(16) . . ?
C123 C122 C142 124.3(16) . . ?
C123 C122 C121 117.7(16) . . ?
C142 C122 C121 117.9(16) . . ?
C118 C123 C122 120.6(16) . . ?
C118 C123 C148 122.7(16) . . ?
C122 C123 C148 116.6(15) . . ?
C125 C124 C129 119.1(18) . . ?
C125 C124 C119 120.5(17) . . ?
C129 C124 C119 120.3(15) . . ?
C124 C125 C126 124(2) . . ?
C124 C125 H12B 117.8 . . ?
C126 C125 H12B 117.8 . . ?
C127 C126 C125 111(2) . . ?
C127 C126 H12C 124.4 . . ?
C125 C126 H12C 124.4 . . ?
C128 C127 C126 128(2) . . ?
C128 C127 H12D 115.9 . . ?
C126 C127 H12D 115.9 . . ?
C127 C128 C129 118(2) . . ?
C127 C128 H12E 120.8 . . ?
C129 C128 H12E 120.8 . . ?
C124 C129 C128 118.6(17) . . ?
C124 C129 H12F 120.7 . . ?
C128 C129 H12F 120.7 . . ?
C131 C130 C135 119.2(18) . . ?
C131 C130 C120 122.9(17) . . ?
C135 C130 C120 117.9(16) . . ?
C130 C131 C132 119.9(18) . . ?
C130 C131 H13B 120.1 . . ?
C132 C131 H13B 120.1 . . ?
C133 C132 C131 120.8(19) . . ?
C133 C132 H13C 119.6 . . ?
C131 C132 H13C 119.6 . . ?
C134 C133 C132 120(2) . . ?
C134 C133 H13D 120.2 . . ?
C132 C133 H13D 120.2 . . ?
C133 C134 C135 120(2) . . ?
C133 C134 H13E 119.9 . . ?
C135 C134 H13E 119.9 . . ?
C134 C135 C130 120.2(19) . . ?
C134 C135 H13F 119.9 . . ?
C130 C135 H13F 119.9 . . ?
C141 C136 C137 121.4(19) . . ?
C141 C136 C121 118.5(18) . . ?
C137 C136 C121 119.9(18) . . ?
C136 C137 C138 113(2) . . ?
C136 C137 H13G 123.4 . . ?
C138 C137 H13G 123.4 . . ?
C139 C138 C137 122(2) . . ?
C139 C138 H13H 119.1 . . ?
C137 C138 H13H 119.1 . . ?
C138 C139 C140 127(3) . . ?
C138 C139 H13I 116.5 . . ?
C140 C139 H13I 116.5 . . ?
C141 C140 C139 112(2) . . ?
C141 C140 H14B 123.9 . . ?
C139 C140 H14B 123.9 . . ?
C140 C141 C136 124(2) . . ?
C140 C141 H14C 117.9 . . ?
C136 C141 H14C 117.9 . . ?
C147 C142 C143 117.4(17) . . ?
C147 C142 C122 123.0(17) . . ?
C143 C142 C122 119.4(16) . . ?
C142 C143 C144 121.6(18) . . ?
C142 C143 H14D 119.2 . . ?
C144 C143 H14D 119.2 . . ?
C145 C144 C143 118(2) . . ?
C145 C144 H14E 121.0 . . ?
C143 C144 H14E 121.0 . . ?
C144 C145 C146 119.9(19) . . ?
C144 C145 H14F 120.0 . . ?
C146 C145 H14F 120.0 . . ?
C147 C146 C145 121.9(18) . . ?
C147 C146 H14G 119.1 . . ?
C145 C146 H14G 119.1 . . ?
C142 C147 C146 121.2(18) . . ?
C142 C147 H14H 119.4 . . ?
C146 C147 H14H 119.4 . . ?
C149 C148 C153 118.8(19) . . ?
C149 C148 C123 122.4(17) . . ?
C153 C148 C123 118.6(17) . . ?
C148 C149 C150 122(2) . . ?
C148 C149 H14I 119.1 . . ?
C150 C149 H14I 119.1 . . ?
C151 C150 C149 117(2) . . ?
C151 C150 H15F 121.3 . . ?
C149 C150 H15F 121.3 . . ?
C150 C151 C152 127(2) . . ?
C150 C151 H15G 116.6 . . ?
C152 C151 H15G 116.6 . . ?
C151 C152 C153 114(2) . . ?
C151 C152 H15H 122.8 . . ?
C153 C152 H15H 122.8 . . ?
C148 C153 C152 120.7(19) . . ?
C148 C153 H15I 119.7 . . ?
C152 C153 H15I 119.7 . . ?
N11 Pt4 N12 79.4(6) . . ?
N11 Pt4 N10 80.7(6) . . ?
N12 Pt4 N10 160.0(5) . . ?
N11 Pt4 Cl4 178.3(5) . . ?
N12 Pt4 Cl4 100.0(4) . . ?
N10 Pt4 Cl4 100.0(4) . . ?
C158 N10 C154 119.5(16) . . ?
C158 N10 Pt4 114.1(12) . . ?
C154 N10 Pt4 126.4(13) . . ?
C163 N11 C159 116.8(14) . . ?
C163 N11 Pt4 121.0(12) . . ?
C159 N11 Pt4 122.3(11) . . ?
C164 N12 C168 119.1(16) . . ?
C164 N12 Pt4 114.6(12) . . ?
C168 N12 Pt4 126.3(12) . . ?
N10 C154 C155 119.9(18) . . ?
N10 C154 H15B 120.1 . . ?
C155 C154 H15B 120.1 . . ?
C156 C155 C154 121(2) . . ?
C156 C155 H15C 119.7 . . ?
C154 C155 H15C 119.7 . . ?
C157 C156 C155 119(2) . . ?
C157 C156 H15D 120.7 . . ?
C155 C156 H15D 120.7 . . ?
C156 C157 C158 118.4(19) . . ?
C156 C157 H15E 120.8 . . ?
C158 C157 H15E 120.8 . . ?
N10 C158 C157 122.9(17) . . ?
N10 C158 C159 115.5(15) . . ?
C157 C158 C159 121.5(16) . . ?
C160 C159 N11 125.3(17) . . ?
C160 C159 C158 127.3(17) . . ?
N11 C159 C158 107.4(14) . . ?
C159 C160 C161 116.8(17) . . ?
C159 C160 H16A 121.6 . . ?
C161 C160 H16A 121.6 . . ?
C162 C161 C160 119.7(16) . . ?
C162 C161 C169 119.0(15) . . ?
C160 C161 C169 120.7(15) . . ?
C163 C162 C161 120.1(17) . . ?
C163 C162 H16B 120.0 . . ?
C161 C162 H16B 120.0 . . ?
N11 C163 C162 120.7(16) . . ?
N11 C163 C164 110.7(15) . . ?
C162 C163 C164 128.4(16) . . ?
N12 C164 C166 122.6(18) . . ?
N12 C164 C163 114.3(16) . . ?
C166 C164 C163 123.1(17) . . ?
C166 C165 C167 117(2) . . ?
C166 C165 H16C 121.3 . . ?
C167 C165 H16C 121.3 . . ?
C165 C166 C164 119.7(19) . . ?
C165 C166 H16D 120.2 . . ?
C164 C166 H16D 120.2 . . ?
C168 C167 C165 120.2(19) . . ?
C168 C167 H16E 119.9 . . ?
C165 C167 H16E 119.9 . . ?
C167 C168 N12 121.0(18) . . ?
C167 C168 H16F 119.5 . . ?
N12 C168 H16F 119.5 . . ?
C174 C169 C170 125.6(16) . . ?
C174 C169 C161 118.3(16) . . ?
C170 C169 C161 116.1(15) . . ?
C171 C170 C169 117.7(15) . . ?
C171 C170 C180 117.1(15) . . ?
C169 C170 C180 125.1(15) . . ?
C170 C171 C172 121.0(16) . . ?
C170 C171 C181 120.5(15) . . ?
C172 C171 C181 118.2(15) . . ?
C173 C172 C171 115.6(15) . . ?
C173 C172 C187 123.0(15) . . ?
C171 C172 C187 121.1(15) . . ?
C174 C173 C172 124.9(16) . . ?
C174 C173 C193 119.8(16) . . ?
C172 C173 C193 115.0(15) . . ?
C169 C174 C173 114.4(17) . . ?
C169 C174 C199 123.7(17) . . ?
C173 C174 C199 120.8(16) . . ?
C180 C175 C176 118.5(19) . . ?
C180 C175 H17A 120.8 . . ?
C176 C175 H17A 120.8 . . ?
C177 C176 C175 122(2) . . ?
C177 C176 H17B 119.2 . . ?
C175 C176 H17B 119.2 . . ?
C176 C177 C178 118(2) . . ?
C176 C177 H17C 121.0 . . ?
C178 C177 H17C 121.0 . . ?
C179 C178 C177 120(2) . . ?
C179 C178 H17D 119.8 . . ?
C177 C178 H17D 119.8 . . ?
C178 C179 C180 122(2) . . ?
C178 C179 H17E 119.1 . . ?
C180 C179 H17E 119.1 . . ?
C175 C180 C179 119.7(18) . . ?
C175 C180 C170 119.1(17) . . ?
C179 C180 C170 121.1(17) . . ?
C186 C181 C182 117.2(16) . . ?
C186 C181 C171 120.8(16) . . ?
C182 C181 C171 121.9(16) . . ?
C183 C182 C181 123.6(18) . . ?
C183 C182 H18A 118.2 . . ?
C181 C182 H18A 118.2 . . ?
C182 C183 C184 119.1(18) . . ?
C182 C183 H18B 120.4 . . ?
C184 C183 H18B 120.4 . . ?
C185 C184 C183 119.0(19) . . ?
C185 C184 H18C 120.5 . . ?
C183 C184 H18C 120.5 . . ?
C184 C185 C186 123(2) . . ?
C184 C185 H18D 118.6 . . ?
C186 C185 H18D 118.6 . . ?
C181 C186 C185 118.1(17) . . ?
C181 C186 H18E 120.9 . . ?
C185 C186 H18E 120.9 . . ?
C188 C187 C192 120.6(16) . . ?
C188 C187 C172 119.9(16) . . ?
C192 C187 C172 119.5(15) . . ?
C187 C188 C189 122.2(18) . . ?
C187 C188 H18F 118.9 . . ?
C189 C188 H18F 118.9 . . ?
C190 C189 C188 116.5(17) . . ?
C190 C189 H18G 121.8 . . ?
C188 C189 H18G 121.8 . . ?
C191 C190 C189 119.8(18) . . ?
C191 C190 H19A 120.1 . . ?
C189 C190 H19A 120.1 . . ?
C190 C191 C192 126.5(19) . . ?
C190 C191 H19B 116.7 . . ?
C192 C191 H19B 116.7 . . ?
C187 C192 C191 114.1(17) . . ?
C187 C192 H19C 122.9 . . ?
C191 C192 H19C 122.9 . . ?
C194 C193 C198 118.8(18) . . ?
C194 C193 C173 119.9(16) . . ?
C198 C193 C173 121.2(16) . . ?
C195 C194 C193 120.4(18) . . ?
C195 C194 H19D 119.8 . . ?
C193 C194 H19D 119.8 . . ?
C196 C195 C194 120.3(19) . . ?
C196 C195 H19E 119.9 . . ?
C194 C195 H19E 119.9 . . ?
C195 C196 C197 124(2) . . ?
C195 C196 H19F 117.9 . . ?
C197 C196 H19F 117.9 . . ?
C196 C197 C198 115(2) . . ?
C196 C197 H19G 122.3 . . ?
C198 C197 H19G 122.3 . . ?
C193 C198 C197 120.8(19) . . ?
C193 C198 H19H 119.6 . . ?
C197 C198 H19H 119.6 . . ?
C204 C199 C200 118.5(19) . . ?
C204 C199 C174 124.8(18) . . ?
C200 C199 C174 116.7(17) . . ?
C201 C200 C199 120.3(19) . . ?
C201 C200 H20A 119.8 . . ?
C199 C200 H20A 119.8 . . ?
C202 C201 C200 121(2) . . ?
C202 C201 H20B 119.4 . . ?
C200 C201 H20B 119.4 . . ?
C201 C202 C203 121(2) . . ?
C201 C202 H20C 119.6 . . ?
C203 C202 H20C 119.6 . . ?
C202 C203 C204 117(2) . . ?
C202 C203 H20D 121.4 . . ?
C204 C203 H20D 121.4 . . ?
C199 C204 C203 122(2) . . ?
C199 C204 H20E 119.0 . . ?
C203 C204 H20E 119.0 . . ?
N14 Pt5 N15 82.1(5) . . ?
N14 Pt5 N13 80.8(5) . . ?
N15 Pt5 N13 162.9(6) . . ?
N14 Pt5 Cl5 177.9(4) . . ?
N15 Pt5 Cl5 97.9(4) . . ?
N13 Pt5 Cl5 99.1(4) . . ?
C205 N13 C209 122.1(16) . . ?
C205 N13 Pt5 127.0(12) . . ?
C209 N13 Pt5 110.9(11) . . ?
C210 N14 C214 123.0(13) . . ?
C210 N14 Pt5 119.7(10) . . ?
C214 N14 Pt5 117.3(10) . . ?
C219 N15 C215 116.0(14) . . ?
C219 N15 Pt5 131.3(12) . . ?
C215 N15 Pt5 112.7(10) . . ?
C206 C205 N13 118.5(19) . . ?
C206 C205 H20F 120.8 . . ?
N13 C205 H20F 120.8 . . ?
C205 C206 C207 124(2) . . ?
C205 C206 H20G 117.8 . . ?
C207 C206 H20G 117.8 . . ?
C208 C207 C206 115(2) . . ?
C208 C207 H20H 122.6 . . ?
C206 C207 H20H 122.6 . . ?
C207 C208 C209 122.4(18) . . ?
C207 C208 H20I 118.8 . . ?
C209 C208 H20I 118.8 . . ?
N13 C209 C208 117.6(16) . . ?
N13 C209 C210 118.4(15) . . ?
C208 C209 C210 123.8(16) . . ?
N14 C210 C211 121.0(15) . . ?
N14 C210 C209 110.1(14) . . ?
C211 C210 C209 128.8(16) . . ?
C210 C211 C212 117.2(16) . . ?
C210 C211 H21A 121.4 . . ?
C212 C211 H21A 121.4 . . ?
C213 C212 C211 121.3(15) . . ?
C213 C212 C220 120.9(14) . . ?
C211 C212 C220 117.1(14) . . ?
C212 C213 C214 122.1(16) . . ?
C212 C213 H21B 118.9 . . ?
C214 C213 H21B 118.9 . . ?
N14 C214 C215 113.5(14) . . ?
N14 C214 C213 115.4(15) . . ?
C215 C214 C213 131.0(15) . . ?
C216 C215 C214 127.5(15) . . ?
C216 C215 N15 118.2(14) . . ?
C214 C215 N15 114.2(13) . . ?
C217 C216 C215 123.0(17) . . ?
C217 C216 H21C 118.5 . . ?
C215 C216 H21C 118.5 . . ?
C218 C217 C216 120.2(18) . . ?
C218 C217 H21D 119.9 . . ?
C216 C217 H21D 119.9 . . ?
C217 C218 C219 118.5(18) . . ?
C217 C218 H21E 120.7 . . ?
C219 C218 H21E 120.7 . . ?
N15 C219 C218 123.8(17) . . ?
N15 C219 H21F 118.1 . . ?
C218 C219 H21F 118.1 . . ?
C225 C220 C221 120.9(15) . . ?
C225 C220 C212 122.2(14) . . ?
C221 C220 C212 116.4(14) . . ?
C222 C221 C220 119.1(14) . . ?
C222 C221 C226 121.2(14) . . ?
C220 C221 C226 119.5(14) . . ?
C221 C222 C223 117.5(14) . . ?
C221 C222 C232 118.8(14) . . ?
C223 C222 C232 123.0(13) . . ?
C224 C223 C222 122.4(14) . . ?
C224 C223 C238 121.8(14) . . ?
C222 C223 C238 115.8(13) . . ?
C225 C224 C223 118.8(15) . . ?
C225 C224 C244 119.8(15) . . ?
C223 C224 C244 121.2(15) . . ?
C220 C225 C224 120.4(15) . . ?
C220 C225 C250 118.2(14) . . ?
C224 C225 C250 121.1(15) . . ?
C227 C226 C231 124.7(17) . . ?
C227 C226 C221 114.9(15) . . ?
C231 C226 C221 120.3(15) . . ?
C226 C227 C228 119.6(18) . . ?
C226 C227 H22A 120.2 . . ?
C228 C227 H22A 120.2 . . ?
C229 C228 C227 117(2) . . ?
C229 C228 H22B 121.3 . . ?
C227 C228 H22B 121.3 . . ?
C228 C229 C230 126(2) . . ?
C228 C229 H22C 116.9 . . ?
C230 C229 H22C 116.9 . . ?
C229 C230 C231 122.8(19) . . ?
C229 C230 H23B 118.6 . . ?
C231 C230 H23B 118.6 . . ?
C226 C231 C230 109.1(16) . . ?
C226 C231 H23C 125.5 . . ?
C230 C231 H23C 125.5 . . ?
C233 C232 C237 120.8(15) . . ?
C233 C232 C222 122.1(15) . . ?
C237 C232 C222 117.1(14) . . ?
C232 C233 C234 123.7(16) . . ?
C232 C233 H23D 118.2 . . ?
C234 C233 H23D 118.2 . . ?
C233 C234 C235 115.7(17) . . ?
C233 C234 H23E 122.1 . . ?
C235 C234 H23E 122.1 . . ?
C236 C235 C234 119.4(18) . . ?
C236 C235 H23F 120.3 . . ?
C234 C235 H23F 120.3 . . ?
C235 C236 C237 125.0(18) . . ?
C235 C236 H23G 117.5 . . ?
C237 C236 H23G 117.5 . . ?
C236 C237 C232 115.2(16) . . ?
C236 C237 H23H 122.4 . . ?
C232 C237 H23H 122.4 . . ?
C243 C238 C239 115.7(15) . . ?
C243 C238 C223 124.2(15) . . ?
C239 C238 C223 120.1(14) . . ?
C240 C239 C238 119.5(16) . . ?
C240 C239 H23I 120.2 . . ?
C238 C239 H23I 120.2 . . ?
C241 C240 C239 122.4(17) . . ?
C241 C240 H24B 118.8 . . ?
C239 C240 H24B 118.8 . . ?
C240 C241 C242 117.8(17) . . ?
C240 C241 H24C 121.1 . . ?
C242 C241 H24C 121.1 . . ?
C243 C242 C241 120.0(17) . . ?
C243 C242 H24D 120.0 . . ?
C241 C242 H24D 120.0 . . ?
C242 C243 C238 124.1(16) . . ?
C242 C243 H24E 117.9 . . ?
C238 C243 H24E 117.9 . . ?
C245 C244 C249 118.9(17) . . ?
C245 C244 C224 122.5(16) . . ?
C249 C244 C224 118.4(15) . . ?
C244 C245 C246 120.9(17) . . ?
C244 C245 H24F 119.5 . . ?
C246 C245 H24F 119.5 . . ?
C247 C246 C245 120.5(18) . . ?
C247 C246 H24G 119.8 . . ?
C245 C246 H24G 119.8 . . ?
C246 C247 C248 123.6(19) . . ?
C246 C247 H24H 118.2 . . ?
C248 C247 H24H 118.2 . . ?
C247 C248 C249 113.5(18) . . ?
C247 C248 H24I 123.2 . . ?
C249 C248 H24I 123.2 . . ?
C244 C249 C248 122.2(17) . . ?
C244 C249 H24J 118.9 . . ?
C248 C249 H24J 118.9 . . ?
C251 C250 C255 117.6(17) . . ?
C251 C250 C225 122.8(16) . . ?
C255 C250 C225 118.6(16) . . ?
C250 C251 C252 123.2(18) . . ?
C250 C251 H25B 118.4 . . ?
C252 C251 H25B 118.4 . . ?
C253 C252 C251 116(2) . . ?
C253 C252 H25C 122.2 . . ?
C251 C252 H25C 122.2 . . ?
C254 C253 C252 124(2) . . ?
C254 C253 H25D 117.8 . . ?
C252 C253 H25D 117.8 . . ?
C253 C254 C255 116(2) . . ?
C253 C254 H25E 122.0 . . ?
C255 C254 H25E 122.0 . . ?
C250 C255 C254 122.8(19) . . ?
C250 C255 H25F 118.6 . . ?
C254 C255 H25F 118.6 . . ?
N16 Pt6 N18 166.2(7) . . ?
N16 Pt6 N17 82.8(7) . . ?
N18 Pt6 N17 83.5(6) . . ?
N16 Pt6 Cl6 95.4(5) . . ?
N18 Pt6 Cl6 98.3(5) . . ?
N17 Pt6 Cl6 178.2(5) . . ?
C256 N16 C260 101.7(17) . . ?
C256 N16 Pt6 142.5(16) . . ?
C260 N16 Pt6 115.5(12) . . ?
C261 N17 C265 126.7(18) . . ?
C261 N17 Pt6 120.3(14) . . ?
C265 N17 Pt6 113.0(13) . . ?
C270 N18 C266 111.9(17) . . ?
C270 N18 Pt6 134.5(15) . . ?
C266 N18 Pt6 113.6(12) . . ?
N16 C256 C257 137(2) . . ?
N16 C256 H25G 111.5 . . ?
C257 C256 H25G 111.5 . . ?
C258 C257 C256 113(3) . . ?
C258 C257 H25H 123.4 . . ?
C256 C257 H25H 123.4 . . ?
C257 C258 C259 122(3) . . ?
C257 C258 H25I 119.2 . . ?
C259 C258 H25I 119.2 . . ?
C258 C259 C260 122(2) . . ?
C258 C259 H25J 119.0 . . ?
C260 C259 H25J 119.0 . . ?
C259 C260 C261 126(2) . . ?
C259 C260 N16 124(2) . . ?
C261 C260 N16 109.9(17) . . ?
N17 C261 C262 118.9(19) . . ?
N17 C261 C260 111.4(18) . . ?
C262 C261 C260 129.6(19) . . ?
C263 C262 C261 119.6(18) . . ?
C263 C262 H26B 120.2 . . ?
C261 C262 H26B 120.2 . . ?
C262 C263 C264 122.1(17) . . ?
C262 C263 C271 120.7(17) . . ?
C264 C263 C271 117.1(16) . . ?
C265 C264 C263 118.5(17) . . ?
C265 C264 H26C 120.7 . . ?
C263 C264 H26C 120.7 . . ?
C264 C265 C266 131.4(19) . . ?
C264 C265 N17 114.2(18) . . ?
C266 C265 N17 114.3(18) . . ?
C267 C266 C265 123(2) . . ?
C267 C266 N18 122.0(19) . . ?
C265 C266 N18 115.5(17) . . ?
C268 C267 C266 119(2) . . ?
C268 C267 H26D 120.7 . . ?
C266 C267 H26D 120.7 . . ?
C267 C268 C269 125(2) . . ?
C267 C268 H26E 117.7 . . ?
C269 C268 H26E 117.7 . . ?
C270 C269 C268 116(2) . . ?
C270 C269 H26F 122.1 . . ?
C268 C269 H26F 122.1 . . ?
C269 C270 N18 127(2) . . ?
C269 C270 H27B 116.5 . . ?
N18 C270 H27B 116.5 . . ?
C272 C271 C276 122.2(18) . . ?
C272 C271 C263 119.7(17) . . ?
C276 C271 C263 117.9(17) . . ?
C271 C272 C273 118.5(17) . . ?
C271 C272 C277 119.6(17) . . ?
C273 C272 C277 121.8(16) . . ?
C274 C273 C272 122.5(17) . . ?
C274 C273 C283 120.3(16) . . ?
C272 C273 C283 117.1(16) . . ?
C273 C274 C275 118.1(16) . . ?
C273 C274 C289 124.6(16) . . ?
C275 C274 C289 117.2(15) . . ?
C276 C275 C274 120.6(17) . . ?
C276 C275 C295 118.6(17) . . ?
C274 C275 C295 120.8(17) . . ?
C275 C276 C271 118.0(18) . . ?
C275 C276 C301 119.1(17) . . ?
C271 C276 C301 121.4(17) . . ?
C278 C277 C282 119.3(19) . . ?
C278 C277 C272 123.2(18) . . ?
C282 C277 C272 116.2(17) . . ?
C277 C278 C279 123(2) . . ?
C277 C278 H27C 118.6 . . ?
C279 C278 H27C 118.6 . . ?
C280 C279 C278 116(2) . . ?
C280 C279 H27D 121.8 . . ?
C278 C279 H27D 121.8 . . ?
C281 C280 C279 128(2) . . ?
C281 C280 H28A 116.1 . . ?
C279 C280 H28A 116.1 . . ?
C280 C281 C282 116(2) . . ?
C280 C281 H28B 121.8 . . ?
C282 C281 H28B 121.8 . . ?
C277 C282 C281 116.9(19) . . ?
C277 C282 H28C 121.5 . . ?
C281 C282 H28C 121.5 . . ?
C284 C283 C288 119.2(19) . . ?
C284 C283 C273 120.0(18) . . ?
C288 C283 C273 120.5(17) . . ?
C283 C284 C285 118(2) . . ?
C283 C284 H28D 121.0 . . ?
C285 C284 H28D 121.0 . . ?
C286 C285 C284 124(3) . . ?
C286 C285 H28E 118.0 . . ?
C284 C285 H28E 118.0 . . ?
C285 C286 C287 119(2) . . ?
C285 C286 H28F 120.4 . . ?
C287 C286 H28F 120.4 . . ?
C286 C287 C288 118.7(19) . . ?
C286 C287 H28G 120.7 . . ?
C288 C287 H28G 120.7 . . ?
C283 C288 C287 120.7(19) . . ?
C283 C288 H28H 119.7 . . ?
C287 C288 H28H 119.7 . . ?
C294 C289 C290 118.4(17) . . ?
C294 C289 C274 121.1(16) . . ?
C290 C289 C274 120.4(15) . . ?
C291 C290 C289 117.4(16) . . ?
C291 C290 H29B 121.3 . . ?
C289 C290 H29B 121.3 . . ?
C292 C291 C290 121.7(18) . . ?
C292 C291 H29C 119.1 . . ?
C290 C291 H29C 119.1 . . ?
C291 C292 C293 121.2(19) . . ?
C291 C292 H29D 119.4 . . ?
C293 C292 H29D 119.4 . . ?
C294 C293 C292 114.9(17) . . ?
C294 C293 H29E 122.5 . . ?
C292 C293 H29E 122.5 . . ?
C293 C294 C289 126.2(18) . . ?
C293 C294 H29F 116.9 . . ?
C289 C294 H29F 116.9 . . ?
C300 C295 C296 123(2) . . ?
C300 C295 C275 119.9(19) . . ?
C296 C295 C275 117(2) . . ?
C295 C296 C297 117(2) . . ?
C295 C296 H29G 121.4 . . ?
C297 C296 H29G 121.4 . . ?
C298 C297 C296 113(2) . . ?
C298 C297 H29H 123.7 . . ?
C296 C297 H29H 123.7 . . ?
C299 C298 C297 127(3) . . ?
C299 C298 H29I 116.3 . . ?
C297 C298 H29I 116.3 . . ?
C298 C299 C300 119(2) . . ?
C298 C299 H29J 120.7 . . ?
C300 C299 H29J 120.7 . . ?
C295 C300 C299 121(2) . . ?
C295 C300 H30B 119.5 . . ?
C299 C300 H30B 119.5 . . ?
C306 C301 C302 133(3) . . ?
C306 C301 C276 119(2) . . ?
C302 C301 C276 108(2) . . ?
C301 C302 C303 107(2) . . ?
C301 C302 H30C 126.7 . . ?
C303 C302 H30C 126.7 . . ?
C304 C303 C302 122(3) . . ?
C304 C303 H30D 118.9 . . ?
C302 C303 H30D 118.9 . . ?
C303 C304 C305 123(3) . . ?
C303 C304 H30E 118.3 . . ?
C305 C304 H30E 118.3 . . ?
C304 C305 C306 120(3) . . ?
C304 C305 H30F 120.2 . . ?
C306 C305 H30F 120.2 . . ?
C301 C306 C305 115(3) . . ?
C301 C306 H30G 122.5 . . ?
C305 C306 H30G 122.5 . . ?

loop_
_geom_bond_atom_site_label_1
_geom_bond_atom_site_label_2
_geom_bond_distance
_geom_bond_site_symmetry_2
_geom_bond_publ_flag
Pt1 N2 1.913(14) . ?
Pt1 N1 2.004(15) . ?
Pt1 N3 2.023(15) . ?
Pt1 Cl1 2.294(4) . ?
N1 C5 1.37(2) . ?
N1 C1 1.37(2) . ?
N2 C6 1.36(2) . ?
N2 C10 1.40(2) . ?
N3 C15 1.32(2) . ?
N3 C11 1.38(2) . ?
C1 C2 1.35(3) . ?
C1 H1A 0.9500 . ?
C2 C3 1.41(3) . ?
C2 H2A 0.9500 . ?
C3 C4 1.41(3) . ?
C3 H3A 0.9500 . ?
C4 C5 1.41(2) . ?
C4 H4A 0.9500 . ?
C5 C6 1.37(2) . ?
C6 C7 1.40(2) . ?
C7 C8 1.45(2) . ?
C7 H7A 0.9500 . ?
C8 C9 1.36(2) . ?
C8 C16 1.51(2) . ?
C9 C10 1.39(2) . ?
C9 H9A 0.9500 . ?
C10 C11 1.46(2) . ?
C11 C12 1.35(2) . ?
C12 C13 1.40(3) . ?
C12 H12A 0.9500 . ?
C13 C14 1.39(3) . ?
C13 H13A 0.9500 . ?
C14 C15 1.30(3) . ?
C14 H14A 0.9500 . ?
C15 H15A 0.9500 . ?
C16 C21 1.36(2) . ?
C16 C17 1.41(2) . ?
C17 C18 1.42(2) . ?
C17 C22 1.53(2) . ?
C18 C19 1.43(2) . ?
C18 C28 1.44(2) . ?
C19 C20 1.38(2) . ?
C19 C34 1.50(2) . ?
C20 C40 1.45(2) . ?
C20 C21 1.46(2) . ?
C21 C46 1.49(2) . ?
C22 C27 1.36(2) . ?
C22 C23 1.37(3) . ?
C23 C24 1.45(3) . ?
C23 H23A 0.9500 . ?
C24 C25 1.33(3) . ?
C24 H24A 0.9500 . ?
C25 C26 1.26(2) . ?
C25 H25A 0.9500 . ?
C26 C27 1.45(3) . ?
C26 H26A 0.9500 . ?
C27 H27A 0.9500 . ?
C28 C29 1.33(2) . ?
C28 C33 1.40(2) . ?
C29 C30 1.44(3) . ?
C29 H29A 0.9500 . ?
C30 C31 1.36(3) . ?
C30 H30A 0.9500 . ?
C31 C32 1.38(3) . ?
C31 H31A 0.9500 . ?
C32 C33 1.41(3) . ?
C32 H32A 0.9500 . ?
C33 H33A 0.9500 . ?
C34 C35 1.32(2) . ?
C34 C39 1.39(2) . ?
C35 C36 1.41(2) . ?
C35 H35A 0.9500 . ?
C36 C37 1.36(2) . ?
C36 H36A 0.9500 . ?
C37 C38 1.40(3) . ?
C37 H37A 0.9500 . ?
C38 C39 1.38(2) . ?
C38 H38A 0.9500 . ?
C39 H39A 0.9500 . ?
C40 C45 1.36(2) . ?
C40 C41 1.39(2) . ?
C41 C42 1.42(2) . ?
C41 H41A 0.9500 . ?
C42 C43 1.36(2) . ?
C42 H42A 0.9500 . ?
C43 C44 1.42(3) . ?
C43 H43A 0.9500 . ?
C44 C45 1.38(3) . ?
C44 H44A 0.9500 . ?
C45 H45A 0.9500 . ?
C46 C47 1.38(2) . ?
C46 C51 1.38(2) . ?
C47 C48 1.41(3) . ?
C47 H47A 0.9500 . ?
C48 C49 1.44(3) . ?
C48 H48A 0.9500 . ?
C49 C50 1.38(3) . ?
C49 H49A 0.9500 . ?
C50 C51 1.40(2) . ?
C50 H50A 0.9500 . ?
C51 H51A 0.9500 . ?
Pt2 N5 1.973(14) . ?
Pt2 N6 1.995(15) . ?
Pt2 N4 2.056(14) . ?
Pt2 Cl2 2.295(5) . ?
N4 C52 1.33(2) . ?
N4 C56 1.38(2) . ?
N5 C61 1.27(2) . ?
N5 C57 1.38(2) . ?
N6 C66 1.41(2) . ?
N6 C62 1.41(2) . ?
C52 C53 1.31(3) . ?
C52 H52A 0.9500 . ?
C53 C54 1.38(3) . ?
C53 H53A 0.9500 . ?
C54 C55 1.38(3) . ?
C54 H54A 0.9500 . ?
C55 C56 1.38(2) . ?
C55 H55A 0.9500 . ?
C56 C57 1.40(2) . ?
C57 C58 1.48(3) . ?
C58 C59 1.28(2) . ?
C58 H58A 0.9500 . ?
C59 C67 1.50(2) . ?
C59 C60 1.53(3) . ?
C60 C61 1.35(2) . ?
C60 H60A 0.9500 . ?
C61 C62 1.52(2) . ?
C62 C63 1.32(2) . ?
C63 C64 1.48(3) . ?
C63 H63A 0.9500 . ?
C64 C65 1.29(2) . ?
C64 H64A 0.9500 . ?
C65 C66 1.37(2) . ?
C65 H65A 0.9500 . ?
C66 H66A 0.9500 . ?
C67 C72 1.36(2) . ?
C67 C68 1.39(2) . ?
C68 C69 1.37(2) . ?
C68 C73 1.53(2) . ?
C69 C70 1.40(2) . ?
C69 C79 1.54(2) . ?
C70 C71 1.41(2) . ?
C70 C85 1.52(2) . ?
C71 C72 1.40(2) . ?
C71 C91 1.51(2) . ?
C72 C97 1.53(2) . ?
C73 C78 1.37(2) . ?
C73 C74 1.40(2) . ?
C74 C75 1.31(3) . ?
C74 H74A 0.9500 . ?
C75 C76 1.37(3) . ?
C75 H75A 0.9500 . ?
C76 C77 1.33(3) . ?
C76 H76A 0.9500 . ?
C77 C78 1.43(2) . ?
C77 H77A 0.9500 . ?
C78 H78A 0.9500 . ?
C79 C84 1.35(2) . ?
C79 C80 1.37(2) . ?
C80 C81 1.35(2) . ?
C80 H80A 0.9500 . ?
C81 C82 1.41(2) . ?
C81 H81A 0.9500 . ?
C82 C83 1.37(2) . ?
C82 H82A 0.9500 . ?
C83 C84 1.41(2) . ?
C83 H83A 0.9500 . ?
C84 H84A 0.9500 . ?
C85 C86 1.31(2) . ?
C85 C90 1.38(2) . ?
C86 C87 1.40(3) . ?
C86 H86A 0.9500 . ?
C87 C88 1.29(3) . ?
C87 H87A 0.9500 . ?
C88 C89 1.32(3) . ?
C88 H88A 0.9500 . ?
C89 C90 1.42(3) . ?
C89 H89A 0.9500 . ?
C90 H90A 0.9500 . ?
C91 C92 1.38(2) . ?
C91 C96 1.38(2) . ?
C92 C93 1.41(2) . ?
C92 H92A 0.9500 . ?
C93 C94 1.33(2) . ?
C93 H93A 0.9500 . ?
C94 C95 1.49(2) . ?
C94 H94A 0.9500 . ?
C95 C96 1.36(2) . ?
C95 H95A 0.9500 . ?
C96 H96A 0.9500 . ?
C97 C102 1.37(2) . ?
C97 C98 1.42(3) . ?
C98 C99 1.38(3) . ?
C98 H98A 0.9500 . ?
C99 C100 1.39(3) . ?
C99 H99A 0.9500 . ?
C100 C101 1.45(3) . ?
C100 H10A 0.9500 . ?
C101 C102 1.34(3) . ?
C101 H10B 0.9500 . ?
C102 H10C 0.9500 . ?
Pt3 N8 1.924(13) . ?
Pt3 N9 2.150(9) . ?
Pt3 N7 2.167(8) . ?
Pt3 Cl3 2.291(5) . ?
N8 C112 1.34(2) . ?
N8 C108 1.358(18) . ?
N9 C113 1.30(2) . ?
N9 C117 1.34(2) . ?
N7 C103 1.3900 . ?
N7 C107 1.3900 . ?
C103 C104 1.3900 . ?
C103 H10D 0.9500 . ?
C104 C105 1.3900 . ?
C104 H10E 0.9500 . ?
C105 C106 1.3900 . ?
C105 H10F 0.9500 . ?
C106 C107 1.3900 . ?
C106 H10G 0.9500 . ?
C107 C108 1.591(14) . ?
C108 C109 1.35(2) . ?
C109 C110 1.35(2) . ?
C109 H10H 0.9500 . ?
C110 C111 1.41(2) . ?
C110 C118 1.54(2) . ?
C111 C112 1.35(2) . ?
C111 H11A 0.9500 . ?
C112 C113 1.587(15) . ?
C113 C114 1.46(2) . ?
C114 C115 1.36(3) . ?
C114 H11B 0.9500 . ?
C115 C116 1.36(3) . ?
C115 H11C 0.9500 . ?
C116 C117 1.32(3) . ?
C116 H11D 0.9500 . ?
C117 H11E 0.9500 . ?
C118 C123 1.38(2) . ?
C118 C119 1.40(2) . ?
C119 C120 1.42(2) . ?
C119 C124 1.51(2) . ?
C120 C121 1.39(2) . ?
C120 C130 1.51(2) . ?
C121 C122 1.45(2) . ?
C121 C136 1.51(3) . ?
C122 C123 1.39(2) . ?
C122 C142 1.44(2) . ?
C123 C148 1.49(2) . ?
C124 C125 1.33(2) . ?
C124 C129 1.38(2) . ?
C125 C126 1.46(3) . ?
C125 H12B 0.9500 . ?
C126 C127 1.39(3) . ?
C126 H12C 0.9500 . ?
C127 C128 1.26(2) . ?
C127 H12D 0.9500 . ?
C128 C129 1.45(2) . ?
C128 H12E 0.9500 . ?
C129 H12F 0.9500 . ?
C130 C131 1.33(2) . ?
C130 C135 1.37(2) . ?
C131 C132 1.38(2) . ?
C131 H13B 0.9500 . ?
C132 C133 1.35(2) . ?
C132 H13C 0.9500 . ?
C133 C134 1.33(2) . ?
C133 H13D 0.9500 . ?
C134 C135 1.37(2) . ?
C134 H13E 0.9500 . ?
C135 H13F 0.9500 . ?
C136 C141 1.37(3) . ?
C136 C137 1.41(3) . ?
C137 C138 1.42(3) . ?
C137 H13G 0.9500 . ?
C138 C139 1.26(3) . ?
C138 H13H 0.9500 . ?
C139 C140 1.42(3) . ?
C139 H13I 0.9500 . ?
C140 C141 1.34(3) . ?
C140 H14B 0.9500 . ?
C141 H14C 0.9500 . ?
C142 C147 1.37(2) . ?
C142 C143 1.38(2) . ?
C143 C144 1.48(3) . ?
C143 H14D 0.9500 . ?
C144 C145 1.32(2) . ?
C144 H14E 0.9500 . ?
C145 C146 1.41(2) . ?
C145 H14F 0.9500 . ?
C146 C147 1.37(2) . ?
C146 H14G 0.9500 . ?
C147 H14H 0.9500 . ?
C148 C149 1.39(3) . ?
C148 C153 1.40(2) . ?
C149 C150 1.42(3) . ?
C149 H14I 0.9500 . ?
C150 C151 1.33(3) . ?
C150 H15F 0.9500 . ?
C151 C152 1.39(3) . ?
C151 H15G 0.9500 . ?
C152 C153 1.48(3) . ?
C152 H15H 0.9500 . ?
C153 H15I 0.9500 . ?
Pt4 N11 1.884(14) . ?
Pt4 N12 2.058(14) . ?
Pt4 N10 2.072(14) . ?
Pt4 Cl4 2.288(5) . ?
N10 C158 1.31(2) . ?
N10 C154 1.32(2) . ?
N11 C163 1.34(2) . ?
N11 C159 1.39(2) . ?
N12 C164 1.30(2) . ?
N12 C168 1.35(2) . ?
C154 C155 1.39(3) . ?
C154 H15B 0.9500 . ?
C155 C156 1.37(3) . ?
C155 H15C 0.9500 . ?
C156 C157 1.34(2) . ?
C156 H15D 0.9500 . ?
C157 C158 1.39(2) . ?
C157 H15E 0.9500 . ?
C158 C159 1.58(2) . ?
C159 C160 1.29(2) . ?
C160 C161 1.40(2) . ?
C160 H16A 0.9500 . ?
C161 C162 1.37(2) . ?
C161 C169 1.60(2) . ?
C162 C163 1.35(2) . ?
C162 H16B 0.9500 . ?
C163 C164 1.51(2) . ?
C164 C166 1.36(2) . ?
C165 C166 1.36(3) . ?
C165 C167 1.39(2) . ?
C165 H16C 0.9500 . ?
C166 H16D 0.9500 . ?
C167 C168 1.34(2) . ?
C167 H16E 0.9500 . ?
C168 H16F 0.9500 . ?
C169 C174 1.35(2) . ?
C169 C170 1.39(2) . ?
C170 C171 1.36(2) . ?
C170 C180 1.54(2) . ?
C171 C172 1.42(2) . ?
C171 C181 1.52(2) . ?
C172 C173 1.40(2) . ?
C172 C187 1.46(2) . ?
C173 C174 1.37(2) . ?
C173 C193 1.52(2) . ?
C174 C199 1.49(2) . ?
C175 C180 1.37(2) . ?
C175 C176 1.44(3) . ?
C175 H17A 0.9500 . ?
C176 C177 1.36(3) . ?
C176 H17B 0.9500 . ?
C177 C178 1.40(3) . ?
C177 H17C 0.9500 . ?
C178 C179 1.37(3) . ?
C178 H17D 0.9500 . ?
C179 C180 1.37(2) . ?
C179 H17E 0.9500 . ?
C181 C186 1.37(2) . ?
C181 C182 1.40(2) . ?
C182 C183 1.33(2) . ?
C182 H18A 0.9500 . ?
C183 C184 1.39(2) . ?
C183 H18B 0.9500 . ?
C184 C185 1.32(2) . ?
C184 H18C 0.9500 . ?
C185 C186 1.43(2) . ?
C185 H18D 0.9500 . ?
C186 H18E 0.9500 . ?
C187 C188 1.36(2) . ?
C187 C192 1.40(2) . ?
C188 C189 1.45(2) . ?
C188 H18F 0.9500 . ?
C189 C190 1.37(2) . ?
C189 H18G 0.9500 . ?
C190 C191 1.32(2) . ?
C190 H19A 0.9500 . ?
C191 C192 1.42(2) . ?
C191 H19B 0.9500 . ?
C192 H19C 0.9500 . ?
C193 C194 1.40(2) . ?
C193 C198 1.40(2) . ?
C194 C195 1.39(2) . ?
C194 H19D 0.9500 . ?
C195 C196 1.32(2) . ?
C195 H19E 0.9500 . ?
C196 C197 1.41(3) . ?
C196 H19F 0.9500 . ?
C197 C198 1.44(3) . ?
C197 H19G 0.9500 . ?
C198 H19H 0.9500 . ?
C199 C204 1.32(2) . ?
C199 C200 1.41(2) . ?
C200 C201 1.38(2) . ?
C200 H20A 0.9500 . ?
C201 C202 1.31(3) . ?
C201 H20B 0.9500 . ?
C202 C203 1.41(3) . ?
C202 H20C 0.9500 . ?
C203 C204 1.43(3) . ?
C203 H20D 0.9500 . ?
C204 H20E 0.9500 . ?
Pt5 N14 1.910(12) . ?
Pt5 N15 1.977(14) . ?
Pt5 N13 2.031(14) . ?
Pt5 Cl5 2.296(4) . ?
N13 C205 1.34(2) . ?
N13 C209 1.35(2) . ?
N14 C210 1.36(2) . ?
N14 C214 1.381(19) . ?
N15 C219 1.35(2) . ?
N15 C215 1.430(19) . ?
C205 C206 1.34(3) . ?
C205 H20F 0.9500 . ?
C206 C207 1.39(3) . ?
C206 H20G 0.9500 . ?
C207 C208 1.36(2) . ?
C207 H20H 0.9500 . ?
C208 C209 1.41(2) . ?
C208 H20I 0.9500 . ?
C209 C210 1.44(2) . ?
C210 C211 1.36(2) . ?
C211 C212 1.43(2) . ?
C211 H21A 0.9500 . ?
C212 C213 1.30(2) . ?
C212 C220 1.54(2) . ?
C213 C214 1.42(2) . ?
C213 H21B 0.9500 . ?
C214 C215 1.42(2) . ?
C215 C216 1.36(2) . ?
C216 C217 1.34(2) . ?
C216 H21C 0.9500 . ?
C217 C218 1.33(2) . ?
C217 H21D 0.9500 . ?
C218 C219 1.38(2) . ?
C218 H21E 0.9500 . ?
C219 H21F 0.9500 . ?
C220 C225 1.38(2) . ?
C220 C221 1.42(2) . ?
C221 C222 1.42(2) . ?
C221 C226 1.54(2) . ?
C222 C223 1.42(2) . ?
C222 C232 1.50(2) . ?
C223 C224 1.40(2) . ?
C223 C238 1.48(2) . ?
C224 C225 1.39(2) . ?
C224 C244 1.49(2) . ?
C225 C250 1.50(2) . ?
C226 C227 1.34(2) . ?
C226 C231 1.37(2) . ?
C227 C228 1.45(2) . ?
C227 H22A 0.9500 . ?
C228 C229 1.21(2) . ?
C228 H22B 0.9500 . ?
C229 C230 1.28(2) . ?
C229 H22C 0.9500 . ?
C230 C231 1.52(3) . ?
C230 H23B 0.9500 . ?
C231 H23C 0.9500 . ?
C232 C233 1.32(2) . ?
C232 C237 1.47(2) . ?
C233 C234 1.40(2) . ?
C233 H23D 0.9500 . ?
C234 C235 1.45(2) . ?
C234 H23E 0.9500 . ?
C235 C236 1.35(2) . ?
C235 H23F 0.9500 . ?
C236 C237 1.36(2) . ?
C236 H23G 0.9500 . ?
C237 H23H 0.9500 . ?
C238 C243 1.36(2) . ?
C238 C239 1.44(2) . ?
C239 C240 1.38(2) . ?
C239 H23I 0.9500 . ?
C240 C241 1.36(2) . ?
C240 H24B 0.9500 . ?
C241 C242 1.39(2) . ?
C241 H24C 0.9500 . ?
C242 C243 1.36(2) . ?
C242 H24D 0.9500 . ?
C243 H24E 0.9500 . ?
C244 C245 1.32(2) . ?
C244 C249 1.36(2) . ?
C245 C246 1.38(2) . ?
C245 H24F 0.9500 . ?
C246 C247 1.30(2) . ?
C246 H24G 0.9500 . ?
C247 C248 1.39(2) . ?
C247 H24H 0.9500 . ?
C248 C249 1.44(2) . ?
C248 H24I 0.9500 . ?
C249 H24J 0.9500 . ?
C250 C251 1.34(2) . ?
C250 C255 1.37(2) . ?
C251 C252 1.41(3) . ?
C251 H25B 0.9500 . ?
C252 C253 1.38(3) . ?
C252 H25C 0.9500 . ?
C253 C254 1.34(3) . ?
C253 H25D 0.9500 . ?
C254 C255 1.41(3) . ?
C254 H25E 0.9500 . ?
C255 H25F 0.9500 . ?
Pt6 N16 1.813(15) . ?
Pt6 N18 1.954(15) . ?
Pt6 N17 1.982(16) . ?
Pt6 Cl6 2.287(5) . ?
N16 C256 1.31(2) . ?
N16 C260 1.53(2) . ?
N17 C261 1.26(2) . ?
N17 C265 1.43(2) . ?
N18 C270 1.41(3) . ?
N18 C266 1.42(2) . ?
C256 C257 1.44(3) . ?
C256 H25G 0.9500 . ?
C257 C258 1.29(3) . ?
C257 H25H 0.9500 . ?
C258 C259 1.33(3) . ?
C258 H25I 0.9500 . ?
C259 C260 1.36(3) . ?
C259 H25J 0.9500 . ?
C260 C261 1.52(3) . ?
C261 C262 1.38(2) . ?
C262 C263 1.33(2) . ?
C262 H26B 0.9500 . ?
C263 C264 1.41(2) . ?
C263 C271 1.55(3) . ?
C264 C265 1.39(3) . ?
C264 H26C 0.9500 . ?
C265 C266 1.42(3) . ?
C266 C267 1.37(3) . ?
C267 C268 1.33(3) . ?
C267 H26D 0.9500 . ?
C268 C269 1.35(3) . ?
C268 H26E 0.9500 . ?
C269 C270 1.32(3) . ?
C269 H26F 0.9500 . ?
C270 H27B 0.9500 . ?
C271 C272 1.36(2) . ?
C271 C276 1.41(3) . ?
C272 C273 1.36(2) . ?
C272 C277 1.52(2) . ?
C273 C274 1.36(2) . ?
C273 C283 1.53(2) . ?
C274 C275 1.43(2) . ?
C274 C289 1.51(2) . ?
C275 C276 1.36(2) . ?
C275 C295 1.52(3) . ?
C276 C301 1.62(3) . ?
C277 C278 1.34(3) . ?
C277 C282 1.42(3) . ?
C278 C279 1.42(3) . ?
C278 H27C 0.9500 . ?
C279 C280 1.37(3) . ?
C279 H27D 0.9500 . ?
C280 C281 1.27(3) . ?
C280 H28A 0.9500 . ?
C281 C282 1.55(3) . ?
C281 H28B 0.9500 . ?
C282 H28C 0.9500 . ?
C283 C284 1.36(3) . ?
C283 C288 1.36(2) . ?
C284 C285 1.41(3) . ?
C284 H28D 0.9500 . ?
C285 C286 1.30(3) . ?
C285 H28E 0.9500 . ?
C286 C287 1.36(2) . ?
C286 H28F 0.9500 . ?
C287 C288 1.43(3) . ?
C287 H28G 0.9500 . ?
C288 H28H 0.9500 . ?
C289 C294 1.37(2) . ?
C289 C290 1.43(2) . ?
C290 C291 1.38(2) . ?
C290 H29B 0.9500 . ?
C291 C292 1.36(2) . ?
C291 H29C 0.9500 . ?
C292 C293 1.46(2) . ?
C292 H29D 0.9500 . ?
C293 C294 1.31(2) . ?
C293 H29E 0.9500 . ?
C294 H29F 0.9500 . ?
C295 C300 1.36(3) . ?
C295 C296 1.40(3) . ?
C296 C297 1.58(3) . ?
C296 H29G 0.9500 . ?
C297 C298 1.46(3) . ?
C297 H29H 0.9500 . ?
C298 C299 1.29(3) . ?
C298 H29I 0.9500 . ?
C299 C300 1.47(3) . ?
C299 H29J 0.9500 . ?
C300 H30B 0.9500 . ?
C301 C306 1.33(3) . ?
C301 C302 1.36(3) . ?
C302 C303 1.57(3) . ?
C302 H30C 0.9500 . ?
C303 C304 1.28(3) . ?
C303 H30D 0.9500 . ?
C304 C305 1.35(3) . ?
C304 H30E 0.9500 . ?
C305 C306 1.41(3) . ?
C305 H30F 0.9500 . ?
C306 H30G 0.9500 . ?

loop_
_geom_torsion_atom_site_label_1
_geom_torsion_atom_site_label_2
_geom_torsion_atom_site_label_3
_geom_torsion_atom_site_label_4
_geom_torsion
_geom_torsion_site_symmetry_1
_geom_torsion_site_symmetry_2
_geom_torsion_site_symmetry_3
_geom_torsion_site_symmetry_4
_geom_torsion_publ_flag
N2 Pt1 N1 C5 2.9(11) . . . . ?
N3 Pt1 N1 C5 11(3) . . . . ?
Cl1 Pt1 N1 C5 -179.5(11) . . . . ?
N2 Pt1 N1 C1 178.1(18) . . . . ?
N3 Pt1 N1 C1 -174.3(18) . . . . ?
Cl1 Pt1 N1 C1 -4.3(17) . . . . ?
N1 Pt1 N2 C6 -2.0(12) . . . . ?
N3 Pt1 N2 C6 -179.6(13) . . . . ?
Cl1 Pt1 N2 C6 -73(11) . . . . ?
N1 Pt1 N2 C10 179.7(13) . . . . ?
N3 Pt1 N2 C10 2.0(12) . . . . ?
Cl1 Pt1 N2 C10 109(11) . . . . ?
N2 Pt1 N3 C15 -173.6(18) . . . . ?
N1 Pt1 N3 C15 178.8(18) . . . . ?
Cl1 Pt1 N3 C15 8.8(17) . . . . ?
N2 Pt1 N3 C11 0.6(12) . . . . ?
N1 Pt1 N3 C11 -7(3) . . . . ?
Cl1 Pt1 N3 C11 -177.0(11) . . . . ?
C5 N1 C1 C2 -6(3) . . . . ?
Pt1 N1 C1 C2 179.2(16) . . . . ?
N1 C1 C2 C3 3(3) . . . . ?
C1 C2 C3 C4 -1(3) . . . . ?
C2 C3 C4 C5 1(3) . . . . ?
C1 N1 C5 C6 -179.5(17) . . . . ?
Pt1 N1 C5 C6 -4(2) . . . . ?
C1 N1 C5 C4 6(2) . . . . ?
Pt1 N1 C5 C4 -178.2(13) . . . . ?
C3 C4 C5 N1 -4(3) . . . . ?
C3 C4 C5 C6 -178.2(18) . . . . ?
C10 N2 C6 C5 178.7(15) . . . . ?
Pt1 N2 C6 C5 0.5(19) . . . . ?
C10 N2 C6 C7 -5(2) . . . . ?
Pt1 N2 C6 C7 176.8(11) . . . . ?
N1 C5 C6 N2 2(2) . . . . ?
C4 C5 C6 N2 176.4(16) . . . . ?
N1 C5 C6 C7 -173.3(17) . . . . ?
C4 C5 C6 C7 1(3) . . . . ?
N2 C6 C7 C8 0(2) . . . . ?
C5 C6 C7 C8 175.6(17) . . . . ?
C6 C7 C8 C9 -1(2) . . . . ?
C6 C7 C8 C16 -177.7(15) . . . . ?
C7 C8 C9 C10 6(2) . . . . ?
C16 C8 C9 C10 -177.5(16) . . . . ?
C8 C9 C10 N2 -10(2) . . . . ?
C8 C9 C10 C11 -175.4(16) . . . . ?
C6 N2 C10 C9 10(2) . . . . ?
Pt1 N2 C10 C9 -171.8(12) . . . . ?
C6 N2 C10 C11 177.7(15) . . . . ?
Pt1 N2 C10 C11 -4.1(18) . . . . ?
C15 N3 C11 C12 0(3) . . . . ?
Pt1 N3 C11 C12 -174.7(14) . . . . ?
C15 N3 C11 C10 172.1(16) . . . . ?
Pt1 N3 C11 C10 -3.0(19) . . . . ?
C9 C10 C11 C12 -18(3) . . . . ?
N2 C10 C11 C12 175.9(17) . . . . ?
C9 C10 C11 N3 170.6(16) . . . . ?
N2 C10 C11 N3 5(2) . . . . ?
N3 C11 C12 C13 -4(3) . . . . ?
C10 C11 C12 C13 -175.7(17) . . . . ?
C11 C12 C13 C14 4(3) . . . . ?
C12 C13 C14 C15 1(3) . . . . ?
C13 C14 C15 N3 -5(3) . . . . ?
C11 N3 C15 C14 5(3) . . . . ?
Pt1 N3 C15 C14 178.6(16) . . . . ?
C9 C8 C16 C21 -110(2) . . . . ?
C7 C8 C16 C21 67(2) . . . . ?
C9 C8 C16 C17 65(2) . . . . ?
C7 C8 C16 C17 -118.4(18) . . . . ?
C21 C16 C17 C18 -6(3) . . . . ?
C8 C16 C17 C18 179.0(16) . . . . ?
C21 C16 C17 C22 178.7(17) . . . . ?
C8 C16 C17 C22 4(2) . . . . ?
C16 C17 C18 C19 2(3) . . . . ?
C22 C17 C18 C19 176.3(16) . . . . ?
C16 C17 C18 C28 -169.4(17) . . . . ?
C22 C17 C18 C28 5(3) . . . . ?
C17 C18 C19 C20 5(3) . . . . ?
C28 C18 C19 C20 175.6(18) . . . . ?
C17 C18 C19 C34 -174.8(15) . . . . ?
C28 C18 C19 C34 -4(3) . . . . ?
C18 C19 C20 C40 166.5(18) . . . . ?
C34 C19 C20 C40 -14(3) . . . . ?
C18 C19 C20 C21 -7(3) . . . . ?
C34 C19 C20 C21 173.1(15) . . . . ?
C17 C16 C21 C20 5(3) . . . . ?
C8 C16 C21 C20 179.1(16) . . . . ?
C17 C16 C21 C46 -171.6(17) . . . . ?
C8 C16 C21 C46 3(3) . . . . ?
C19 C20 C21 C16 2(3) . . . . ?
C40 C20 C21 C16 -171.8(17) . . . . ?
C19 C20 C21 C46 177.8(16) . . . . ?
C40 C20 C21 C46 4(3) . . . . ?
C16 C17 C22 C27 -103(2) . . . . ?
C18 C17 C22 C27 82(2) . . . . ?
C16 C17 C22 C23 82(2) . . . . ?
C18 C17 C22 C23 -93(2) . . . . ?
C27 C22 C23 C24 2(3) . . . . ?
C17 C22 C23 C24 176.1(17) . . . . ?
C22 C23 C24 C25 6(3) . . . . ?
C23 C24 C25 C26 -10(3) . . . . ?
C24 C25 C26 C27 5(3) . . . . ?
C23 C22 C27 C26 -6(3) . . . . ?
C17 C22 C27 C26 179.1(16) . . . . ?
C25 C26 C27 C22 3(3) . . . . ?
C17 C18 C28 C29 -73(2) . . . . ?
C19 C18 C28 C29 117(2) . . . . ?
C17 C18 C28 C33 105(2) . . . . ?
C19 C18 C28 C33 -66(3) . . . . ?
C33 C28 C29 C30 1(3) . . . . ?
C18 C28 C29 C30 178.7(17) . . . . ?
C28 C29 C30 C31 -4(3) . . . . ?
C29 C30 C31 C32 5(3) . . . . ?
C30 C31 C32 C33 -3(4) . . . . ?
C29 C28 C33 C32 1(3) . . . . ?
C18 C28 C33 C32 -176.7(18) . . . . ?
C31 C32 C33 C28 0(3) . . . . ?
C20 C19 C34 C35 117(2) . . . . ?
C18 C19 C34 C35 -63(2) . . . . ?
C20 C19 C34 C39 -59(2) . . . . ?
C18 C19 C34 C39 121.0(19) . . . . ?
C39 C34 C35 C36 5(3) . . . . ?
C19 C34 C35 C36 -171.6(16) . . . . ?
C34 C35 C36 C37 -4(3) . . . . ?
C35 C36 C37 C38 0(3) . . . . ?
C36 C37 C38 C39 2(3) . . . . ?
C37 C38 C39 C34 -2(3) . . . . ?
C35 C34 C39 C38 -1(3) . . . . ?
C19 C34 C39 C38 175.0(17) . . . . ?
C19 C20 C40 C45 122(2) . . . . ?
C21 C20 C40 C45 -65(3) . . . . ?
C19 C20 C40 C41 -61(3) . . . . ?
C21 C20 C40 C41 112(2) . . . . ?
C45 C40 C41 C42 -1(3) . . . . ?
C20 C40 C41 C42 -177.9(17) . . . . ?
C40 C41 C42 C43 1(3) . . . . ?
C41 C42 C43 C44 0(3) . . . . ?
C42 C43 C44 C45 -2(3) . . . . ?
C41 C40 C45 C44 -1(3) . . . . ?
C20 C40 C45 C44 175.9(18) . . . . ?
C43 C44 C45 C40 2(3) . . . . ?
C16 C21 C46 C47 -93(2) . . . . ?
C20 C21 C46 C47 91(2) . . . . ?
C16 C21 C46 C51 91(2) . . . . ?
C20 C21 C46 C51 -85(2) . . . . ?
C51 C46 C47 C48 -6(3) . . . . ?
C21 C46 C47 C48 178.8(17) . . . . ?
C46 C47 C48 C49 -2(3) . . . . ?
C47 C48 C49 C50 4(3) . . . . ?
C48 C49 C50 C51 0(3) . . . . ?
C47 C46 C51 C50 11(3) . . . . ?
C21 C46 C51 C50 -173.3(17) . . . . ?
C49 C50 C51 C46 -8(3) . . . . ?
N5 Pt2 N4 C52 -172.1(16) . . . . ?
N6 Pt2 N4 C52 -172.9(18) . . . . ?
Cl2 Pt2 N4 C52 9.3(16) . . . . ?
N5 Pt2 N4 C56 2.3(11) . . . . ?
N6 Pt2 N4 C56 1(3) . . . . ?
Cl2 Pt2 N4 C56 -176.4(11) . . . . ?
N6 Pt2 N5 C61 0.2(13) . . . . ?
N4 Pt2 N5 C61 -179.5(14) . . . . ?
Cl2 Pt2 N5 C61 -40(13) . . . . ?
N6 Pt2 N5 C57 175.3(13) . . . . ?
N4 Pt2 N5 C57 -4.4(12) . . . . ?
Cl2 Pt2 N5 C57 135(12) . . . . ?
N5 Pt2 N6 C66 -179.0(16) . . . . ?
N4 Pt2 N6 C66 -178.2(17) . . . . ?
Cl2 Pt2 N6 C66 -0.4(16) . . . . ?
N5 Pt2 N6 C62 0.7(12) . . . . ?
N4 Pt2 N6 C62 2(3) . . . . ?
Cl2 Pt2 N6 C62 179.3(12) . . . . ?
C56 N4 C52 C53 10(3) . . . . ?
Pt2 N4 C52 C53 -176.8(17) . . . . ?
N4 C52 C53 C54 -11(4) . . . . ?
C52 C53 C54 C55 11(4) . . . . ?
C53 C54 C55 C56 -8(4) . . . . ?
C54 C55 C56 N4 5(3) . . . . ?
C54 C55 C56 C57 -176(2) . . . . ?
C52 N4 C56 C55 -6(3) . . . . ?
Pt2 N4 C56 C55 179.3(13) . . . . ?
C52 N4 C56 C57 174.9(17) . . . . ?
Pt2 N4 C56 C57 0(2) . . . . ?
C61 N5 C57 C56 -179.5(17) . . . . ?
Pt2 N5 C57 C56 6(2) . . . . ?
C61 N5 C57 C58 -1(3) . . . . ?
Pt2 N5 C57 C58 -175.6(13) . . . . ?
C55 C56 C57 N5 177.0(17) . . . . ?
N4 C56 C57 N5 -4(3) . . . . ?
C55 C56 C57 C58 -1(3) . . . . ?
N4 C56 C57 C58 177.7(18) . . . . ?
N5 C57 C58 C59 -3(3) . . . . ?
C56 C57 C58 C59 175(2) . . . . ?
C57 C58 C59 C67 -179.1(17) . . . . ?
C57 C58 C59 C60 3(3) . . . . ?
C58 C59 C60 C61 0(3) . . . . ?
C67 C59 C60 C61 -177.6(17) . . . . ?
C57 N5 C61 C60 5(3) . . . . ?
Pt2 N5 C61 C60 179.0(14) . . . . ?
C57 N5 C61 C62 -175.2(16) . . . . ?
Pt2 N5 C61 C62 -1(2) . . . . ?
C59 C60 C61 N5 -4(3) . . . . ?
C59 C60 C61 C62 175.8(16) . . . . ?
C66 N6 C62 C63 0(3) . . . . ?
Pt2 N6 C62 C63 -179.8(15) . . . . ?
C66 N6 C62 C61 178.5(15) . . . . ?
Pt2 N6 C62 C61 -1.3(18) . . . . ?
N5 C61 C62 C63 -180.0(18) . . . . ?
C60 C61 C62 C63 0(3) . . . . ?
N5 C61 C62 N6 1(2) . . . . ?
C60 C61 C62 N6 -178.6(17) . . . . ?
N6 C62 C63 C64 -2(3) . . . . ?
C61 C62 C63 C64 179.5(16) . . . . ?
C62 C63 C64 C65 5(3) . . . . ?
C63 C64 C65 C66 -6(3) . . . . ?
C64 C65 C66 N6 4(3) . . . . ?
C62 N6 C66 C65 0(3) . . . . ?
Pt2 N6 C66 C65 179.4(13) . . . . ?
C58 C59 C67 C72 -98(2) . . . . ?
C60 C59 C67 C72 80(2) . . . . ?
C58 C59 C67 C68 86(2) . . . . ?
C60 C59 C67 C68 -96.4(19) . . . . ?
C72 C67 C68 C69 1(3) . . . . ?
C59 C67 C68 C69 177.7(16) . . . . ?
C72 C67 C68 C73 176.1(16) . . . . ?
C59 C67 C68 C73 -8(2) . . . . ?
C67 C68 C69 C70 1(3) . . . . ?
C73 C68 C69 C70 -174.4(15) . . . . ?
C67 C68 C69 C79 180.0(15) . . . . ?
C73 C68 C69 C79 5(2) . . . . ?
C68 C69 C70 C71 -3(2) . . . . ?
C79 C69 C70 C71 177.8(15) . . . . ?
C68 C69 C70 C85 176.8(16) . . . . ?
C79 C69 C70 C85 -3(2) . . . . ?
C69 C70 C71 C72 3(2) . . . . ?
C85 C70 C71 C72 -176.5(15) . . . . ?
C69 C70 C71 C91 179.5(15) . . . . ?
C85 C70 C71 C91 0(2) . . . . ?
C68 C67 C72 C71 -1(3) . . . . ?
C59 C67 C72 C71 -177.3(16) . . . . ?
C68 C67 C72 C97 -171.2(15) . . . . ?
C59 C67 C72 C97 13(2) . . . . ?
C70 C71 C72 C67 -1(3) . . . . ?
C91 C71 C72 C67 -177.6(15) . . . . ?
C70 C71 C72 C97 168.7(16) . . . . ?
C91 C71 C72 C97 -8(3) . . . . ?
C69 C68 C73 C78 -83(2) . . . . ?
C67 C68 C73 C78 102(2) . . . . ?
C69 C68 C73 C74 103(2) . . . . ?
C67 C68 C73 C74 -72(2) . . . . ?
C78 C73 C74 C75 4(3) . . . . ?
C68 C73 C74 C75 177.6(17) . . . . ?
C73 C74 C75 C76 3(3) . . . . ?
C74 C75 C76 C77 -8(4) . . . . ?
C75 C76 C77 C78 5(3) . . . . ?
C74 C73 C78 C77 -6(3) . . . . ?
C68 C73 C78 C77 -179.9(15) . . . . ?
C76 C77 C78 C73 1(3) . . . . ?
C68 C69 C79 C84 -65(2) . . . . ?
C70 C69 C79 C84 114.5(18) . . . . ?
C68 C69 C79 C80 110.5(19) . . . . ?
C70 C69 C79 C80 -70.0(19) . . . . ?
C84 C79 C80 C81 -8(2) . . . . ?
C69 C79 C80 C81 176.4(14) . . . . ?
C79 C80 C81 C82 0(2) . . . . ?
C80 C81 C82 C83 6(3) . . . . ?
C81 C82 C83 C84 -4(2) . . . . ?
C80 C79 C84 C83 10(3) . . . . ?
C69 C79 C84 C83 -174.2(15) . . . . ?
C82 C83 C84 C79 -4(2) . . . . ?
C69 C70 C85 C86 119(2) . . . . ?
C71 C70 C85 C86 -62(2) . . . . ?
C69 C70 C85 C90 -63(2) . . . . ?
C71 C70 C85 C90 116.7(19) . . . . ?
C90 C85 C86 C87 0(3) . . . . ?
C70 C85 C86 C87 178.3(18) . . . . ?
C85 C86 C87 C88 -3(3) . . . . ?
C86 C87 C88 C89 6(4) . . . . ?
C87 C88 C89 C90 -6(4) . . . . ?
C86 C85 C90 C89 1(3) . . . . ?
C70 C85 C90 C89 -178.0(17) . . . . ?
C88 C89 C90 C85 2(3) . . . . ?
C72 C71 C91 C92 -72(2) . . . . ?
C70 C71 C91 C92 111.5(18) . . . . ?
C72 C71 C91 C96 114.9(19) . . . . ?
C70 C71 C91 C96 -61(2) . . . . ?
C96 C91 C92 C93 0(2) . . . . ?
C71 C91 C92 C93 -173.8(16) . . . . ?
C91 C92 C93 C94 -1(3) . . . . ?
C92 C93 C94 C95 0(3) . . . . ?
C93 C94 C95 C96 0(2) . . . . ?
C94 C95 C96 C91 -1(2) . . . . ?
C92 C91 C96 C95 1(2) . . . . ?
C71 C91 C96 C95 174.1(16) . . . . ?
C67 C72 C97 C102 -109(2) . . . . ?
C71 C72 C97 C102 80(2) . . . . ?
C67 C72 C97 C98 78(2) . . . . ?
C71 C72 C97 C98 -92(2) . . . . ?
C102 C97 C98 C99 -1(3) . . . . ?
C72 C97 C98 C99 172.3(18) . . . . ?
C97 C98 C99 C100 1(3) . . . . ?
C98 C99 C100 C101 0(3) . . . . ?
C99 C100 C101 C102 -1(3) . . . . ?
C100 C101 C102 C97 1(3) . . . . ?
C98 C97 C102 C101 0(3) . . . . ?
C72 C97 C102 C101 -173.2(19) . . . . ?
N9 Pt3 N8 C112 -7.4(14) . . . . ?
N7 Pt3 N8 C112 174.1(14) . . . . ?
Cl3 Pt3 N8 C112 -154(100) . . . . ?
N9 Pt3 N8 C108 177.1(12) . . . . ?
N7 Pt3 N8 C108 -1.4(11) . . . . ?
Cl3 Pt3 N8 C108 30(100) . . . . ?
N8 Pt3 N9 C113 3.9(12) . . . . ?
N7 Pt3 N9 C113 9(2) . . . . ?
Cl3 Pt3 N9 C113 -176.2(11) . . . . ?
N8 Pt3 N9 C117 -178.2(15) . . . . ?
N7 Pt3 N9 C117 -172.7(16) . . . . ?
Cl3 Pt3 N9 C117 1.7(14) . . . . ?
N8 Pt3 N7 C103 -179.1(9) . . . . ?
N9 Pt3 N7 C103 175.4(16) . . . . ?
Cl3 Pt3 N7 C103 1.1(8) . . . . ?
N8 Pt3 N7 C107 4.2(8) . . . . ?
N9 Pt3 N7 C107 -1(2) . . . . ?
Cl3 Pt3 N7 C107 -175.7(7) . . . . ?
C107 N7 C103 C104 0.0 . . . . ?
Pt3 N7 C103 C104 -176.5(10) . . . . ?
N7 C103 C104 C105 0.0 . . . . ?
C103 C104 C105 C106 0.0 . . . . ?
C104 C105 C106 C107 0.0 . . . . ?
C105 C106 C107 N7 0.0 . . . . ?
C105 C106 C107 C108 -177.0(15) . . . . ?
C103 N7 C107 C106 0.0 . . . . ?
Pt3 N7 C107 C106 176.9(8) . . . . ?
C103 N7 C107 C108 177.6(12) . . . . ?
Pt3 N7 C107 C108 -5.4(11) . . . . ?
C112 N8 C108 C109 2(2) . . . . ?
Pt3 N8 C108 C109 177.8(12) . . . . ?
C112 N8 C108 C107 -176.8(15) . . . . ?
Pt3 N8 C108 C107 -1.3(18) . . . . ?
C106 C107 C108 C109 3(2) . . . . ?
N7 C107 C108 C109 -174.4(15) . . . . ?
C106 C107 C108 N8 -178.1(11) . . . . ?
N7 C107 C108 N8 4.7(17) . . . . ?
N8 C108 C109 C110 0(3) . . . . ?
C107 C108 C109 C110 179.6(16) . . . . ?
C108 C109 C110 C111 -3(3) . . . . ?
C108 C109 C110 C118 176.3(16) . . . . ?
C109 C110 C111 C112 3(3) . . . . ?
C118 C110 C111 C112 -176.7(16) . . . . ?
C108 N8 C112 C111 -3(3) . . . . ?
Pt3 N8 C112 C111 -178.0(14) . . . . ?
C108 N8 C112 C113 -176.5(14) . . . . ?
Pt3 N8 C112 C113 8.2(19) . . . . ?
C110 C111 C112 N8 0(3) . . . . ?
C110 C111 C112 C113 172.4(17) . . . . ?
C117 N9 C113 C114 5(3) . . . . ?
Pt3 N9 C113 C114 -177.4(14) . . . . ?
C117 N9 C113 C112 -178.7(16) . . . . ?
Pt3 N9 C113 C112 -1(2) . . . . ?
N8 C112 C113 N9 -4(2) . . . . ?
C111 C112 C113 N9 -177.7(19) . . . . ?
N8 C112 C113 C114 172.3(16) . . . . ?
C111 C112 C113 C114 -1(3) . . . . ?
N9 C113 C114 C115 1(3) . . . . ?
C112 C113 C114 C115 -176.2(17) . . . . ?
C113 C114 C115 C116 -3(3) . . . . ?
C114 C115 C116 C117 1(4) . . . . ?
C115 C116 C117 N9 4(3) . . . . ?
C113 N9 C117 C116 -7(3) . . . . ?
Pt3 N9 C117 C116 175.6(13) . . . . ?
C109 C110 C118 C123 62(3) . . . . ?
C111 C110 C118 C123 -118.8(19) . . . . ?
C109 C110 C118 C119 -121(2) . . . . ?
C111 C110 C118 C119 59(2) . . . . ?
C123 C118 C119 C120 2(2) . . . . ?
C110 C118 C119 C120 -175.4(14) . . . . ?
C123 C118 C119 C124 -178.4(15) . . . . ?
C110 C118 C119 C124 4(2) . . . . ?
C118 C119 C120 C121 2(2) . . . . ?
C124 C119 C120 C121 -177.2(15) . . . . ?
C118 C119 C120 C130 -179.2(15) . . . . ?
C124 C119 C120 C130 1(2) . . . . ?
C119 C120 C121 C122 -5(3) . . . . ?
C130 C120 C121 C122 176.2(16) . . . . ?
C119 C120 C121 C136 170.5(16) . . . . ?
C130 C120 C121 C136 -8(3) . . . . ?
C120 C121 C122 C123 4(3) . . . . ?
C136 C121 C122 C123 -171.9(16) . . . . ?
C120 C121 C122 C142 -177.5(16) . . . . ?
C136 C121 C122 C142 7(3) . . . . ?
C119 C118 C123 C122 -3(3) . . . . ?
C110 C118 C123 C122 173.9(16) . . . . ?
C119 C118 C123 C148 -178.9(16) . . . . ?
C110 C118 C123 C148 -2(3) . . . . ?
C142 C122 C123 C118 -178.0(17) . . . . ?
C121 C122 C123 C118 0(3) . . . . ?
C142 C122 C123 C148 -2(3) . . . . ?
C121 C122 C123 C148 176.1(16) . . . . ?
C118 C119 C124 C125 -111(2) . . . . ?
C120 C119 C124 C125 69(2) . . . . ?
C118 C119 C124 C129 67(2) . . . . ?
C120 C119 C124 C129 -113.8(19) . . . . ?
C129 C124 C125 C126 5(3) . . . . ?
C119 C124 C125 C126 -178.0(18) . . . . ?
C124 C125 C126 C127 -6(3) . . . . ?
C125 C126 C127 C128 6(3) . . . . ?
C126 C127 C128 C129 -4(4) . . . . ?
C125 C124 C129 C128 -3(3) . . . . ?
C119 C124 C129 C128 -179.9(16) . . . . ?
C127 C128 C129 C124 2(3) . . . . ?
C121 C120 C130 C131 -108(2) . . . . ?
C119 C120 C130 C131 74(2) . . . . ?
C121 C120 C130 C135 75(2) . . . . ?
C119 C120 C130 C135 -103.2(19) . . . . ?
C135 C130 C131 C132 -5(3) . . . . ?
C120 C130 C131 C132 177.8(16) . . . . ?
C130 C131 C132 C133 2(3) . . . . ?
C131 C132 C133 C134 1(3) . . . . ?
C132 C133 C134 C135 0(3) . . . . ?
C133 C134 C135 C130 -3(3) . . . . ?
C131 C130 C135 C134 6(3) . . . . ?
C120 C130 C135 C134 -177.1(16) . . . . ?
C120 C121 C136 C141 -103(2) . . . . ?
C122 C121 C136 C141 73(2) . . . . ?
C120 C121 C136 C137 72(2) . . . . ?
C122 C121 C136 C137 -112(2) . . . . ?
C141 C136 C137 C138 1(3) . . . . ?
C121 C136 C137 C138 -174.4(17) . . . . ?
C136 C137 C138 C139 -2(3) . . . . ?
C137 C138 C139 C140 3(4) . . . . ?
C138 C139 C140 C141 -2(4) . . . . ?
C139 C140 C141 C136 1(3) . . . . ?
C137 C136 C141 C140 0(3) . . . . ?
C121 C136 C141 C140 175(2) . . . . ?
C123 C122 C142 C147 -109(2) . . . . ?
C121 C122 C142 C147 73(2) . . . . ?
C123 C122 C142 C143 67(3) . . . . ?
C121 C122 C142 C143 -111(2) . . . . ?
C147 C142 C143 C144 -3(3) . . . . ?
C122 C142 C143 C144 -178.5(17) . . . . ?
C142 C143 C144 C145 2(3) . . . . ?
C143 C144 C145 C146 0(3) . . . . ?
C144 C145 C146 C147 -1(3) . . . . ?
C143 C142 C147 C146 1(3) . . . . ?
C122 C142 C147 C146 176.8(17) . . . . ?
C145 C146 C147 C142 1(3) . . . . ?
C118 C123 C148 C149 62(3) . . . . ?
C122 C123 C148 C149 -113(2) . . . . ?
C118 C123 C148 C153 -121(2) . . . . ?
C122 C123 C148 C153 63(2) . . . . ?
C153 C148 C149 C150 -3(3) . . . . ?
C123 C148 C149 C150 173.4(18) . . . . ?
C148 C149 C150 C151 4(3) . . . . ?
C149 C150 C151 C152 -2(4) . . . . ?
C150 C151 C152 C153 0(4) . . . . ?
C149 C148 C153 C152 1(3) . . . . ?
C123 C148 C153 C152 -175.4(18) . . . . ?
C151 C152 C153 C148 0(3) . . . . ?
N11 Pt4 N10 C158 -1.3(12) . . . . ?
N12 Pt4 N10 C158 -4(2) . . . . ?
Cl4 Pt4 N10 C158 177.2(12) . . . . ?
N11 Pt4 N10 C154 -179.3(16) . . . . ?
N12 Pt4 N10 C154 178.1(15) . . . . ?
Cl4 Pt4 N10 C154 -0.9(15) . . . . ?
N12 Pt4 N11 C163 0.1(13) . . . . ?
N10 Pt4 N11 C163 -179.0(14) . . . . ?
Cl4 Pt4 N11 C163 66(17) . . . . ?
N12 Pt4 N11 C159 -179.4(14) . . . . ?
N10 Pt4 N11 C159 1.4(13) . . . . ?
Cl4 Pt4 N11 C159 -113(16) . . . . ?
N11 Pt4 N12 C164 -0.4(12) . . . . ?
N10 Pt4 N12 C164 2(2) . . . . ?
Cl4 Pt4 N12 C164 -178.9(12) . . . . ?
N11 Pt4 N12 C168 179.6(15) . . . . ?
N10 Pt4 N12 C168 -177.8(15) . . . . ?
Cl4 Pt4 N12 C168 1.1(14) . . . . ?
C158 N10 C154 C155 2(3) . . . . ?
Pt4 N10 C154 C155 -179.7(13) . . . . ?
N10 C154 C155 C156 0(3) . . . . ?
C154 C155 C156 C157 -4(3) . . . . ?
C155 C156 C157 C158 4(3) . . . . ?
C154 N10 C158 C157 -2(3) . . . . ?
Pt4 N10 C158 C157 179.8(14) . . . . ?
C154 N10 C158 C159 179.2(16) . . . . ?
Pt4 N10 C158 C159 1.0(19) . . . . ?
C156 C157 C158 N10 -1(3) . . . . ?
C156 C157 C158 C159 177.4(17) . . . . ?
C163 N11 C159 C160 -1(3) . . . . ?
Pt4 N11 C159 C160 179.0(15) . . . . ?
C163 N11 C159 C158 179.2(14) . . . . ?
Pt4 N11 C159 C158 -1.2(19) . . . . ?
N10 C158 C159 C160 179.8(18) . . . . ?
C157 C158 C159 C160 1(3) . . . . ?
N10 C158 C159 N11 0(2) . . . . ?
C157 C158 C159 N11 -178.8(16) . . . . ?
N11 C159 C160 C161 1(3) . . . . ?
C158 C159 C160 C161 -178.8(16) . . . . ?
C159 C160 C161 C162 -5(3) . . . . ?
C159 C160 C161 C169 -176.6(16) . . . . ?
C160 C161 C162 C163 9(3) . . . . ?
C169 C161 C162 C163 -179.2(16) . . . . ?
C159 N11 C163 C162 5(2) . . . . ?
Pt4 N11 C163 C162 -175.0(13) . . . . ?
C159 N11 C163 C164 179.8(14) . . . . ?
Pt4 N11 C163 C164 0.3(19) . . . . ?
C161 C162 C163 N11 -9(3) . . . . ?
C161 C162 C163 C164 176.7(17) . . . . ?
C168 N12 C164 C166 1(3) . . . . ?
Pt4 N12 C164 C166 -179.2(15) . . . . ?
C168 N12 C164 C163 -179.4(15) . . . . ?
Pt4 N12 C164 C163 0.7(19) . . . . ?
N11 C163 C164 N12 -1(2) . . . . ?
C162 C163 C164 N12 174.1(17) . . . . ?
N11 C163 C164 C166 179.3(17) . . . . ?
C162 C163 C164 C166 -6(3) . . . . ?
C167 C165 C166 C164 -2(3) . . . . ?
N12 C164 C166 C165 2(3) . . . . ?
C163 C164 C166 C165 -178.0(17) . . . . ?
C166 C165 C167 C168 0(3) . . . . ?
C165 C167 C168 N12 3(3) . . . . ?
C164 N12 C168 C167 -3(3) . . . . ?
Pt4 N12 C168 C167 176.9(13) . . . . ?
C162 C161 C169 C174 -112(2) . . . . ?
C160 C161 C169 C174 59(2) . . . . ?
C162 C161 C169 C170 69(2) . . . . ?
C160 C161 C169 C170 -119.6(18) . . . . ?
C174 C169 C170 C171 5(3) . . . . ?
C161 C169 C170 C171 -176.4(15) . . . . ?
C174 C169 C170 C180 -172.2(17) . . . . ?
C161 C169 C170 C180 7(2) . . . . ?
C169 C170 C171 C172 -1(3) . . . . ?
C180 C170 C171 C172 176.4(16) . . . . ?
C169 C170 C171 C181 -174.8(15) . . . . ?
C180 C170 C171 C181 2(2) . . . . ?
C170 C171 C172 C173 2(3) . . . . ?
C181 C171 C172 C173 176.4(15) . . . . ?
C170 C171 C172 C187 176.3(16) . . . . ?
C181 C171 C172 C187 -9(2) . . . . ?
C171 C172 C173 C174 -8(3) . . . . ?
C187 C172 C173 C174 178.2(17) . . . . ?
C171 C172 C173 C193 178.9(15) . . . . ?
C187 C172 C173 C193 5(2) . . . . ?
C170 C169 C174 C173 -9(3) . . . . ?
C161 C169 C174 C173 171.8(15) . . . . ?
C170 C169 C174 C199 -177.0(17) . . . . ?
C161 C169 C174 C199 4(3) . . . . ?
C172 C173 C174 C169 11(3) . . . . ?
C193 C173 C174 C169 -175.9(16) . . . . ?
C172 C173 C174 C199 179.0(17) . . . . ?
C193 C173 C174 C199 -8(3) . . . . ?
C180 C175 C176 C177 0(3) . . . . ?
C175 C176 C177 C178 3(3) . . . . ?
C176 C177 C178 C179 -3(3) . . . . ?
C177 C178 C179 C180 0(3) . . . . ?
C176 C175 C180 C179 -2(3) . . . . ?
C176 C175 C180 C170 -178.6(16) . . . . ?
C178 C179 C180 C175 2(3) . . . . ?
C178 C179 C180 C170 178.6(18) . . . . ?
C171 C170 C180 C175 -93(2) . . . . ?
C169 C170 C180 C175 84(2) . . . . ?
C171 C170 C180 C179 91(2) . . . . ?
C169 C170 C180 C179 -93(2) . . . . ?
C170 C171 C181 C186 95(2) . . . . ?
C172 C171 C181 C186 -79(2) . . . . ?
C170 C171 C181 C182 -82(2) . . . . ?
C172 C171 C181 C182 104(2) . . . . ?
C186 C181 C182 C183 1(3) . . . . ?
C171 C181 C182 C183 177.5(17) . . . . ?
C181 C182 C183 C184 -5(3) . . . . ?
C182 C183 C184 C185 6(3) . . . . ?
C183 C184 C185 C186 -5(3) . . . . ?
C182 C181 C186 C185 1(2) . . . . ?
C171 C181 C186 C185 -175.5(16) . . . . ?
C184 C185 C186 C181 1(3) . . . . ?
C173 C172 C187 C188 98(2) . . . . ?
C171 C172 C187 C188 -76(2) . . . . ?
C173 C172 C187 C192 -78(2) . . . . ?
C171 C172 C187 C192 108(2) . . . . ?
C192 C187 C188 C189 4(3) . . . . ?
C172 C187 C188 C189 -172.3(16) . . . . ?
C187 C188 C189 C190 0(3) . . . . ?
C188 C189 C190 C191 -3(3) . . . . ?
C189 C190 C191 C192 2(3) . . . . ?
C188 C187 C192 C191 -5(2) . . . . ?
C172 C187 C192 C191 172.0(15) . . . . ?
C190 C191 C192 C187 1(3) . . . . ?
C174 C173 C193 C194 116(2) . . . . ?
C172 C173 C193 C194 -70(2) . . . . ?
C174 C173 C193 C198 -61(2) . . . . ?
C172 C173 C193 C198 112(2) . . . . ?
C198 C193 C194 C195 -4(3) . . . . ?
C173 C193 C194 C195 178.7(16) . . . . ?
C193 C194 C195 C196 4(3) . . . . ?
C194 C195 C196 C197 -3(3) . . . . ?
C195 C196 C197 C198 1(3) . . . . ?
C194 C193 C198 C197 2(3) . . . . ?
C173 C193 C198 C197 179.7(17) . . . . ?
C196 C197 C198 C193 -1(3) . . . . ?
C169 C174 C199 C204 91(3) . . . . ?
C173 C174 C199 C204 -76(3) . . . . ?
C169 C174 C199 C200 -88(2) . . . . ?
C173 C174 C199 C200 105(2) . . . . ?
C204 C199 C200 C201 1(3) . . . . ?
C174 C199 C200 C201 179.6(17) . . . . ?
C199 C200 C201 C202 0(3) . . . . ?
C200 C201 C202 C203 1(3) . . . . ?
C201 C202 C203 C204 -2(3) . . . . ?
C200 C199 C204 C203 -2(3) . . . . ?
C174 C199 C204 C203 179.5(18) . . . . ?
C202 C203 C204 C199 2(3) . . . . ?
N14 Pt5 N13 C205 -177.7(15) . . . . ?
N15 Pt5 N13 C205 -179.9(17) . . . . ?
Cl5 Pt5 N13 C205 0.2(15) . . . . ?
N14 Pt5 N13 C209 0.9(12) . . . . ?
N15 Pt5 N13 C209 -1(3) . . . . ?
Cl5 Pt5 N13 C209 178.8(11) . . . . ?
N15 Pt5 N14 C210 179.5(13) . . . . ?
N13 Pt5 N14 C210 0.1(12) . . . . ?
Cl5 Pt5 N14 C210 -89(11) . . . . ?
N15 Pt5 N14 C214 -3.3(11) . . . . ?
N13 Pt5 N14 C214 177.4(12) . . . . ?
Cl5 Pt5 N14 C214 88(11) . . . . ?
N14 Pt5 N15 C219 -179.1(16) . . . . ?
N13 Pt5 N15 C219 -176.9(17) . . . . ?
Cl5 Pt5 N15 C219 2.9(16) . . . . ?
N14 Pt5 N15 C215 0.9(10) . . . . ?
N13 Pt5 N15 C215 3(3) . . . . ?
Cl5 Pt5 N15 C215 -177.0(10) . . . . ?
C209 N13 C205 C206 3(3) . . . . ?
Pt5 N13 C205 C206 -178.9(14) . . . . ?
N13 C205 C206 C207 -5(3) . . . . ?
C205 C206 C207 C208 4(3) . . . . ?
C206 C207 C208 C209 1(3) . . . . ?
C205 N13 C209 C208 1(3) . . . . ?
Pt5 N13 C209 C208 -177.2(13) . . . . ?
C205 N13 C209 C210 176.9(16) . . . . ?
Pt5 N13 C209 C210 -1.8(19) . . . . ?
C207 C208 C209 N13 -3(3) . . . . ?
C207 C208 C209 C210 -178.4(18) . . . . ?
C214 N14 C210 C211 0(2) . . . . ?
Pt5 N14 C210 C211 177.5(12) . . . . ?
C214 N14 C210 C209 -178.1(14) . . . . ?
Pt5 N14 C210 C209 -1.1(18) . . . . ?
N13 C209 C210 N14 2(2) . . . . ?
C208 C209 C210 N14 177.0(16) . . . . ?
N13 C209 C210 C211 -176.5(17) . . . . ?
C208 C209 C210 C211 -1(3) . . . . ?
N14 C210 C211 C212 1(2) . . . . ?
C209 C210 C211 C212 179.4(16) . . . . ?
C210 C211 C212 C213 -3(2) . . . . ?
C210 C211 C212 C220 -173.4(15) . . . . ?
C211 C212 C213 C214 3(3) . . . . ?
C220 C212 C213 C214 173.1(15) . . . . ?
C210 N14 C214 C215 -177.9(14) . . . . ?
Pt5 N14 C214 C215 5.0(18) . . . . ?
C210 N14 C214 C213 0(2) . . . . ?
Pt5 N14 C214 C213 -177.6(11) . . . . ?
C212 C213 C214 N14 -1(2) . . . . ?
C212 C213 C214 C215 175.6(17) . . . . ?
N14 C214 C215 C216 179.3(15) . . . . ?
C213 C214 C215 C216 2(3) . . . . ?
N14 C214 C215 N15 -4(2) . . . . ?
C213 C214 C215 N15 179.0(17) . . . . ?
C219 N15 C215 C216 -2(2) . . . . ?
Pt5 N15 C215 C216 178.4(12) . . . . ?
C219 N15 C215 C214 -178.5(15) . . . . ?
Pt5 N15 C215 C214 1.5(17) . . . . ?
C214 C215 C216 C217 -179.0(17) . . . . ?
N15 C215 C216 C217 5(2) . . . . ?
C215 C216 C217 C218 -5(3) . . . . ?
C216 C217 C218 C219 3(3) . . . . ?
C215 N15 C219 C218 0(2) . . . . ?
Pt5 N15 C219 C218 179.7(13) . . . . ?
C217 C218 C219 N15 0(3) . . . . ?
C213 C212 C220 C225 -103(2) . . . . ?
C211 C212 C220 C225 67(2) . . . . ?
C213 C212 C220 C221 85(2) . . . . ?
C211 C212 C220 C221 -104.9(17) . . . . ?
C225 C220 C221 C222 10(2) . . . . ?
C212 C220 C221 C222 -177.9(14) . . . . ?
C225 C220 C221 C226 -175.6(15) . . . . ?
C212 C220 C221 C226 -3(2) . . . . ?
C220 C221 C222 C223 -7(2) . . . . ?
C226 C221 C222 C223 178.5(14) . . . . ?
C220 C221 C222 C232 -178.0(14) . . . . ?
C226 C221 C222 C232 8(2) . . . . ?
C221 C222 C223 C224 5(2) . . . . ?
C232 C222 C223 C224 175.0(15) . . . . ?
C221 C222 C223 C238 -174.5(14) . . . . ?
C232 C222 C223 C238 -4(2) . . . . ?
C222 C223 C224 C225 -4(2) . . . . ?
C238 C223 C224 C225 174.6(15) . . . . ?
C222 C223 C224 C244 169.4(15) . . . . ?
C238 C223 C224 C244 -12(2) . . . . ?
C221 C220 C225 C224 -10(3) . . . . ?
C212 C220 C225 C224 178.4(15) . . . . ?
C221 C220 C225 C250 176.5(15) . . . . ?
C212 C220 C225 C250 5(2) . . . . ?
C223 C224 C225 C220 7(3) . . . . ?
C244 C224 C225 C220 -166.9(15) . . . . ?
C223 C224 C225 C250 -179.6(15) . . . . ?
C244 C224 C225 C250 7(2) . . . . ?
C222 C221 C226 C227 -88.5(19) . . . . ?
C220 C221 C226 C227 97.1(19) . . . . ?
C222 C221 C226 C231 95(2) . . . . ?
C220 C221 C226 C231 -80(2) . . . . ?
C231 C226 C227 C228 -1(3) . . . . ?
C221 C226 C227 C228 -177.5(15) . . . . ?
C226 C227 C228 C229 1(3) . . . . ?
C227 C228 C229 C230 3(3) . . . . ?
C228 C229 C230 C231 -7(3) . . . . ?
C227 C226 C231 C230 -2(2) . . . . ?
C221 C226 C231 C230 173.8(14) . . . . ?
C229 C230 C231 C226 6(3) . . . . ?
C221 C222 C232 C233 -75(2) . . . . ?
C223 C222 C232 C233 114.6(18) . . . . ?
C221 C222 C232 C237 105.0(17) . . . . ?
C223 C222 C232 C237 -65(2) . . . . ?
C237 C232 C233 C234 3(3) . . . . ?
C222 C232 C233 C234 -176.9(15) . . . . ?
C232 C233 C234 C235 -5(3) . . . . ?
C233 C234 C235 C236 5(3) . . . . ?
C234 C235 C236 C237 -4(3) . . . . ?
C235 C236 C237 C232 1(3) . . . . ?
C233 C232 C237 C236 -1(2) . . . . ?
C222 C232 C237 C236 178.9(15) . . . . ?
C224 C223 C238 C243 -61(2) . . . . ?
C222 C223 C238 C243 117.7(18) . . . . ?
C224 C223 C238 C239 118.6(18) . . . . ?
C222 C223 C238 C239 -62(2) . . . . ?
C243 C238 C239 C240 -4(2) . . . . ?
C223 C238 C239 C240 176.0(15) . . . . ?
C238 C239 C240 C241 4(3) . . . . ?
C239 C240 C241 C242 -5(3) . . . . ?
C240 C241 C242 C243 5(3) . . . . ?
C241 C242 C243 C238 -5(3) . . . . ?
C239 C238 C243 C242 5(3) . . . . ?
C223 C238 C243 C242 -175.3(16) . . . . ?
C225 C224 C244 C245 121.1(19) . . . . ?
C223 C224 C244 C245 -53(2) . . . . ?
C225 C224 C244 C249 -66(2) . . . . ?
C223 C224 C244 C249 120.7(18) . . . . ?
C249 C244 C245 C246 7(3) . . . . ?
C224 C244 C245 C246 -179.8(16) . . . . ?
C244 C245 C246 C247 -4(3) . . . . ?
C245 C246 C247 C248 2(3) . . . . ?
C246 C247 C248 C249 -2(3) . . . . ?
C245 C244 C249 C248 -8(3) . . . . ?
C224 C244 C249 C248 178.7(16) . . . . ?
C247 C248 C249 C244 5(3) . . . . ?
C220 C225 C250 C251 -86(2) . . . . ?
C224 C225 C250 C251 101(2) . . . . ?
C220 C225 C250 C255 83(2) . . . . ?
C224 C225 C250 C255 -91(2) . . . . ?
C255 C250 C251 C252 8(3) . . . . ?
C225 C250 C251 C252 176.2(17) . . . . ?
C250 C251 C252 C253 -6(3) . . . . ?
C251 C252 C253 C254 4(3) . . . . ?
C252 C253 C254 C255 -3(3) . . . . ?
C251 C250 C255 C254 -7(3) . . . . ?
C225 C250 C255 C254 -175.6(17) . . . . ?
C253 C254 C255 C250 4(3) . . . . ?
N18 Pt6 N16 C256 177(2) . . . . ?
N17 Pt6 N16 C256 -175(3) . . . . ?
Cl6 Pt6 N16 C256 6(2) . . . . ?
N18 Pt6 N16 C260 -10(4) . . . . ?
N17 Pt6 N16 C260 -2.1(13) . . . . ?
Cl6 Pt6 N16 C260 178.1(12) . . . . ?
N16 Pt6 N17 C261 2.2(16) . . . . ?
N18 Pt6 N17 C261 -179.7(16) . . . . ?
Cl6 Pt6 N17 C261 10(16) . . . . ?
N16 Pt6 N17 C265 -176.5(14) . . . . ?
N18 Pt6 N17 C265 1.6(13) . . . . ?
Cl6 Pt6 N17 C265 -169(15) . . . . ?
N16 Pt6 N18 C270 -173(2) . . . . ?
N17 Pt6 N18 C270 179(2) . . . . ?
Cl6 Pt6 N18 C270 -1(2) . . . . ?
N16 Pt6 N18 C266 9(4) . . . . ?
N17 Pt6 N18 C266 0.8(13) . . . . ?
Cl6 Pt6 N18 C266 -179.5(12) . . . . ?
C260 N16 C256 C257 5(4) . . . . ?
Pt6 N16 C256 C257 178(2) . . . . ?
N16 C256 C257 C258 -1(4) . . . . ?
C256 C257 C258 C259 -2(4) . . . . ?
C257 C258 C259 C260 1(4) . . . . ?
C258 C259 C260 C261 -180(2) . . . . ?
C258 C259 C260 N16 4(4) . . . . ?
C256 N16 C260 C259 -6(3) . . . . ?
Pt6 N16 C260 C259 178.4(17) . . . . ?
C256 N16 C260 C261 177.4(18) . . . . ?
Pt6 N16 C260 C261 2(2) . . . . ?
C265 N17 C261 C262 0(3) . . . . ?
Pt6 N17 C261 C262 -178.4(14) . . . . ?
C265 N17 C261 C260 177.1(18) . . . . ?
Pt6 N17 C261 C260 -1(2) . . . . ?
C259 C260 C261 N17 -177(2) . . . . ?
N16 C260 C261 N17 0(2) . . . . ?
C259 C260 C261 C262 0(4) . . . . ?
N16 C260 C261 C262 176.3(19) . . . . ?
N17 C261 C262 C263 -2(3) . . . . ?
C260 C261 C262 C263 -179(2) . . . . ?
C261 C262 C263 C264 4(3) . . . . ?
C261 C262 C263 C271 178.9(17) . . . . ?
C262 C263 C264 C265 -3(3) . . . . ?
C271 C263 C264 C265 -178.1(17) . . . . ?
C263 C264 C265 C266 -176(2) . . . . ?
C263 C264 C265 N17 0(3) . . . . ?
C261 N17 C265 C264 1(3) . . . . ?
Pt6 N17 C265 C264 179.4(13) . . . . ?
C261 N17 C265 C266 177.6(19) . . . . ?
Pt6 N17 C265 C266 -4(2) . . . . ?
C264 C265 C266 C267 1(4) . . . . ?
N17 C265 C266 C267 -175.1(19) . . . . ?
C264 C265 C266 N18 -179(2) . . . . ?
N17 C265 C266 N18 5(3) . . . . ?
C270 N18 C266 C267 -2(3) . . . . ?
Pt6 N18 C266 C267 176.5(17) . . . . ?
C270 N18 C266 C265 178.2(18) . . . . ?
Pt6 N18 C266 C265 -3(2) . . . . ?
C265 C266 C267 C268 -180(2) . . . . ?
N18 C266 C267 C268 1(3) . . . . ?
C266 C267 C268 C269 2(4) . . . . ?
C267 C268 C269 C270 -2(4) . . . . ?
C268 C269 C270 N18 1(4) . . . . ?
C266 N18 C270 C269 1(3) . . . . ?
Pt6 N18 C270 C269 -176.9(18) . . . . ?
C262 C263 C271 C272 102(2) . . . . ?
C264 C263 C271 C272 -82(2) . . . . ?
C262 C263 C271 C276 -74(2) . . . . ?
C264 C263 C271 C276 101(2) . . . . ?
C276 C271 C272 C273 -3(3) . . . . ?
C263 C271 C272 C273 -179.2(16) . . . . ?
C276 C271 C272 C277 172.6(17) . . . . ?
C263 C271 C272 C277 -4(3) . . . . ?
C271 C272 C273 C274 4(3) . . . . ?
C277 C272 C273 C274 -171.0(17) . . . . ?
C271 C272 C273 C283 -173.5(16) . . . . ?
C277 C272 C273 C283 11(2) . . . . ?
C272 C273 C274 C275 -3(3) . . . . ?
C283 C273 C274 C275 174.8(16) . . . . ?
C272 C273 C274 C289 -178.7(16) . . . . ?
C283 C273 C274 C289 -1(3) . . . . ?
C273 C274 C275 C276 0(3) . . . . ?
C289 C274 C275 C276 176.1(16) . . . . ?
C273 C274 C275 C295 -177.1(17) . . . . ?
C289 C274 C275 C295 -1(2) . . . . ?
C274 C275 C276 C271 1(3) . . . . ?
C295 C275 C276 C271 178.5(17) . . . . ?
C274 C275 C276 C301 -164.9(17) . . . . ?
C295 C275 C276 C301 12(3) . . . . ?
C272 C271 C276 C275 0(3) . . . . ?
C263 C271 C276 C275 176.5(17) . . . . ?
C272 C271 C276 C301 166.0(19) . . . . ?
C263 C271 C276 C301 -18(3) . . . . ?
C271 C272 C277 C278 96(2) . . . . ?
C273 C272 C277 C278 -88(2) . . . . ?
C271 C272 C277 C282 -97(2) . . . . ?
C273 C272 C277 C282 78(2) . . . . ?
C282 C277 C278 C279 9(3) . . . . ?
C272 C277 C278 C279 175.3(18) . . . . ?
C277 C278 C279 C280 -6(3) . . . . ?
C278 C279 C280 C281 2(4) . . . . ?
C279 C280 C281 C282 -2(4) . . . . ?
C278 C277 C282 C281 -8(3) . . . . ?
C272 C277 C282 C281 -175.4(17) . . . . ?
C280 C281 C282 C277 5(3) . . . . ?
C274 C273 C283 C284 -109(2) . . . . ?
C272 C273 C283 C284 69(2) . . . . ?
C274 C273 C283 C288 77(2) . . . . ?
C272 C273 C283 C288 -105(2) . . . . ?
C288 C283 C284 C285 -2(3) . . . . ?
C273 C283 C284 C285 -176.5(19) . . . . ?
C283 C284 C285 C286 6(4) . . . . ?
C284 C285 C286 C287 -5(4) . . . . ?
C285 C286 C287 C288 0(3) . . . . ?
C284 C283 C288 C287 -2(3) . . . . ?
C273 C283 C288 C287 172.3(17) . . . . ?
C286 C287 C288 C283 3(3) . . . . ?
C273 C274 C289 C294 -122(2) . . . . ?
C275 C274 C289 C294 63(2) . . . . ?
C273 C274 C289 C290 61(2) . . . . ?
C275 C274 C289 C290 -114.5(19) . . . . ?
C294 C289 C290 C291 -1(3) . . . . ?
C274 C289 C290 C291 175.8(16) . . . . ?
C289 C290 C291 C292 -1(3) . . . . ?
C290 C291 C292 C293 1(3) . . . . ?
C291 C292 C293 C294 1(3) . . . . ?
C292 C293 C294 C289 -3(3) . . . . ?
C290 C289 C294 C293 4(3) . . . . ?
C274 C289 C294 C293 -173.6(17) . . . . ?
C276 C275 C295 C300 72(3) . . . . ?
C274 C275 C295 C300 -111(2) . . . . ?
C276 C275 C295 C296 -107(2) . . . . ?
C274 C275 C295 C296 70(3) . . . . ?
C300 C295 C296 C297 -1(3) . . . . ?
C275 C295 C296 C297 177.3(19) . . . . ?
C295 C296 C297 C298 3(3) . . . . ?
C296 C297 C298 C299 -2(4) . . . . ?
C297 C298 C299 C300 -1(4) . . . . ?
C296 C295 C300 C299 -2(3) . . . . ?
C275 C295 C300 C299 179.4(18) . . . . ?
C298 C299 C300 C295 3(3) . . . . ?
C275 C276 C301 C306 81(3) . . . . ?
C271 C276 C301 C306 -85(3) . . . . ?
C275 C276 C301 C302 -98(2) . . . . ?
C271 C276 C301 C302 96(2) . . . . ?
C306 C301 C302 C303 -4(4) . . . . ?
C276 C301 C302 C303 175.4(17) . . . . ?
C301 C302 C303 C304 2(4) . . . . ?
C302 C303 C304 C305 -5(4) . . . . ?
C303 C304 C305 C306 9(5) . . . . ?
C302 C301 C306 C305 7(5) . . . . ?
C276 C301 C306 C305 -172(2) . . . . ?
C304 C305 C306 C301 -9(4) . . . . ?
